data_2300446
loop_
_publ_author_name
'Singh, Devinder'
'Yun, Yifeng'
'Wan, Wei'
'Grushko, Benjamin'
'Zou, Xiaodong'
'Hovm\"oller, Sven'

_publ_section_title
;
 A complex pseudo-decagonal quasicrystal approximant, Al~37~(Co,Ni)~15.5~,
 solved by rotation electron diffraction
;
_journal_coeditor_code he5621
_journal_issue 1
_journal_name_full 'Journal of Applied Crystallography'
_journal_page_first 215
_journal_page_last 221
_journal_paper_doi 10.1107/S1600576713029294
_journal_volume 47
_journal_year 2014
_chemical_formula_sum 'Al18.5 Co7.75 Ni0'
_chemical_formula_weight 956.75
_chemical_name_systematic
; 
 ? 
;
_space_group_IT_number 59
_symmetry_space_group_name_Hall '-P 2c 2bc'
_symmetry_space_group_name_H-M 'P n m m :2'
_atom_sites_solution_hydrogens geom
_atom_sites_solution_primary direct
_atom_sites_solution_secondary difmap
_audit_creation_method SHELXL-97
_cell_angle_alpha 90.00
_cell_angle_beta 90.00
_cell_angle_gamma 90.00
_cell_formula_units_Z 8
_cell_length_a 23.2010(3)
_cell_length_b 32.3100(3)
_cell_length_c 4.1030(3)
_cell_measurement_temperature 293(2)
_cell_volume 3075.7(2)
_computing_structure_refinement 'SHELXL-97 (Sheldrick, 1997)'
_computing_structure_solution 'SHELXS-97 (Sheldrick, 1990)'
_diffrn_ambient_temperature 293(2)
_diffrn_measured_fraction_theta_full 0.893
_diffrn_measured_fraction_theta_max 0.893
_diffrn_radiation_monochromator graphite
_diffrn_radiation_source 'fine-focus sealed tube'
_diffrn_radiation_wavelength 0.02508
_diffrn_reflns_av_R_equivalents 0.3319
_diffrn_reflns_av_sigmaI/netI 0.1396
_diffrn_reflns_limit_h_max 23
_diffrn_reflns_limit_h_min -22
_diffrn_reflns_limit_k_max 32
_diffrn_reflns_limit_k_min -32
_diffrn_reflns_limit_l_max 4
_diffrn_reflns_limit_l_min -4
_diffrn_reflns_number 8073
_diffrn_reflns_theta_full 0.73
_diffrn_reflns_theta_max 0.73
_diffrn_reflns_theta_min 0.06
_exptl_absorpt_coefficient_mu 0.000
_exptl_crystal_density_diffrn 4.132
_exptl_crystal_density_method 'not measured'
_exptl_crystal_F_000 5282
_refine_diff_density_max 1.982
_refine_diff_density_min -2.564
_refine_diff_density_rms 0.483
_refine_ls_extinction_method none
_refine_ls_goodness_of_fit_ref 4.155
_refine_ls_hydrogen_treatment mixed
_refine_ls_matrix_type full
_refine_ls_number_parameters 156
_refine_ls_number_reflns 1799
_refine_ls_number_restraints 0
_refine_ls_restrained_S_all 4.155
_refine_ls_R_factor_all 0.4326
_refine_ls_R_factor_gt 0.4285
_refine_ls_shift/su_max 0.435
_refine_ls_shift/su_mean 0.080
_refine_ls_structure_factor_coef Fsqd
_refine_ls_weighting_details 'calc w=1/[\s^2^(Fo^2^)+(0.1000P)^2^+0.0000P] where P=(Fo^2^+2Fc^2^)/3'
_refine_ls_weighting_scheme calc
_refine_ls_wR_factor_gt 0.6988
_refine_ls_wR_factor_ref 0.7023
_reflns_number_gt 1738
_reflns_number_total 1799
_reflns_threshold_expression >2sigma(I)
_cod_data_source_file he5621sup1.cif
_cod_data_source_block I
_cod_original_formula_sum 'Al18.50 Co7.75 Ni0'
_cod_database_code 2300446

loop_
_symmetry_equiv_pos_as_xyz
'x, y, z'
'x, -y+1/2, -z+1/2'
'-x, -y, z+1/2'
'-x, y+1/2, -z'
'-x, -y, -z'
'-x, y-1/2, z-1/2'
'x, y, -z-1/2'
'x, -y-1/2, z'

loop_
_atom_site_label
_atom_site_type_symbol
_atom_site_fract_x
_atom_site_fract_y
_atom_site_fract_z
_atom_site_U_iso_or_equiv
_atom_site_adp_type
_atom_site_occupancy
_atom_site_symmetry_multiplicity
_atom_site_calc_flag
_atom_site_refinement_flags
Co1 Co 0.5322(8) 0.3655(5) 0.7500 0.011(5) Uiso 1 2 d S
Co2 Co 0.1625(8) 0.5570(4) 0.2500 0.000(4) Uiso 1 2 d S
Co3 Co 0.1506(11) 0.3217(7) -0.7500 0.036(6) Uiso 1 2 d S
Co4 Co 0.483(3) 0.2500 0.2500 0.11(2) Uiso 1 4 d S
Co5 Co 0.0231(12) 0.2500 -0.2500 0.014(7) Uiso 1 4 d S
Co6 Co 0.8568(16) 0.2500 0.2500 0.036(9) Uiso 1 4 d S
Co7 Co 0.3368(8) 0.3177(5) 0.7500 0.007(5) Uiso 1 2 d S
Co8 Co 0.3365(8) 0.5580(5) -0.2500 0.007(5) Uiso 1 2 d S
Co9 Co 0.6654(8) 0.2968(5) 0.2500 0.009(5) Uiso 1 2 d S
Co10 Co 0.2866(10) 0.4383(6) 0.2500 0.019(5) Uiso 1 2 d S
Co11 Co 0.0316(7) 0.4842(5) -0.2500 0.007(5) Uiso 1 2 d S
Co12 Co -0.0290(7) 0.3673(5) -0.7500 0.003(4) Uiso 1 2 d S
Co13 Co 0.4693(7) 0.4855(5) 0.2500 0.000(4) Uiso 1 2 d S
Co14 Co 0.2149(10) 0.4374(6) -0.2500 0.024(6) Uiso 1 2 d S
Co15 Co 0.7823(8) 0.3225(5) 0.2500 0.007(4) Uiso 1 2 d S
Co16 Co 0.3489(12) 0.3730(8) 0.2500 0.042(7) Uiso 1 2 d S
Co17 Co 0.1461(9) 0.3701(6) -0.2500 0.018(5) Uiso 1 2 d S
Al18 Al 0.1242(15) 0.4487(10) -0.2500 0.070(9) Uiso 1 2 d S
Al19 Al 0.3562(7) 0.5114(5) 0.2500 0.009(4) Uiso 1 2 d S
Al20 Al 0.1804(19) 0.2500 -0.7500 0.062(12) Uiso 1 4 d S
Al21 Al 0.4087(14) 0.3674(10) 0.7500 0.068(9) Uiso 1 2 d S
Al22 Al 0.601(2) 0.3254(14) 0.7500 0.124(17) Uiso 1 2 d S
Al23 Al 0.1072(11) 0.2947(8) -0.2500 0.046(7) Uiso 1 2 d S
Al24 Al 0.0260(9) 0.3993(6) -0.2500 0.026(5) Uiso 1 2 d S
Al25 Al 0.635(2) 0.2500 0.7500 0.084(15) Uiso 1 4 d S
Al26 Al 0.8343(7) 0.2914(5) -0.2500 0.006(4) Uiso 1 2 d S
Al27 Al 0.7078(19) 0.3135(13) 0.7500 0.101(12) Uiso 1 2 d S
Al28 Al 0.5056(8) 0.2895(6) 0.7500 0.022(5) Uiso 1 2 d S
Al29 Al 0.089(2) 0.5142(14) -0.7500 0.121(16) Uiso 1 2 d S
Al30 Al 0.4997(14) 0.3206(9) 0.2500 0.067(9) Uiso 1 2 d S
Al31 Al 0.0029(10) 0.4357(6) -0.7500 0.030(6) Uiso 1 2 d S
Al32 Al 0.1978(8) 0.4841(5) 0.2500 0.013(5) Uiso 1 2 d S
Al33 Al 0.2614(11) 0.5582(7) -0.7500 0.045(7) Uiso 1 2 d S
Al34 Al 0.7553(18) 0.2500 0.2500 0.066(11) Uiso 1 4 d S
Al35 Al 0.0787(14) 0.6043(9) 0.2500 0.067(8) Uiso 1 2 d S
Al36 Al 0.301(3) 0.2500 0.7500 0.12(2) Uiso 1 4 d S
Al37 Al 0.425(2) 0.5191(14) -0.2500 0.121(16) Uiso 1 2 d S
Al38 Al 0.243(2) 0.3192(17) -0.7500 0.18(3) Uiso 1 2 d S
Al39 Al 0.4982(12) 0.4398(7) 0.7500 0.046(7) Uiso 1 2 d S
Al40 Al 0.3023(12) 0.6248(8) -1.2500 0.048(7) Uiso 1 2 d S
Al41 Al 0.2956(10) 0.3892(7) 0.7500 0.042(6) Uiso 1 2 d S
Al42 Al 0.1994(9) 0.3981(6) -0.7500 0.025(5) Uiso 1 2 d S
Al43 Al -0.0709(12) 0.2500 -0.2500 0.027(7) Uiso 1 4 d S
Al44 Al 0.6113(14) 0.4137(10) 0.7500 0.070(9) Uiso 1 2 d S
Al45 Al 0.176(4) 0.540(2) -0.2500 0.25(4) Uiso 1 2 d S
Al46 Al 0.2935(18) 0.4836(12) -0.2500 0.094(12) Uiso 1 2 d S
Al47 Al -0.0081(12) 0.3227(8) -0.2500 0.055(7) Uiso 1 2 d S
Al48 Al 0.586(3) 0.2500 0.2500 0.13(2) Uiso 1 4 d S
Al49 Al -0.1015(11) 0.3330(8) -0.7500 0.053(7) Uiso 1 2 d S
Al50 Al 0.0764(14) 0.3650(9) -0.7500 0.061(8) Uiso 1 2 d S
Al51 Al 0.407(3) 0.4230(19) 0.2500 0.16(2) Uiso 1 2 d S
Al52 Al 0.027(2) 0.2876(13) -0.7500 0.124(17) Uiso 1 2 d S
Al53 Al 0.1959(19) 0.6177(13) -0.7500 0.100(13) Uiso 1 2 d S
Al54 Al 0.381(3) 0.2500 0.7500 0.15(3) Uiso 1 4 d S
Al55 Al 0.401(3) 0.2906(17) 0.2500 0.16(3) Uiso 1 2 d S

loop_
_atom_type_symbol
_atom_type_description
_atom_type_scat_dispersion_real
_atom_type_scat_dispersion_imag
_atom_type_scat_source
Al Al 0.0000 0.0000 'International Tables Vol C Tables 4.2.6.8 and 6.1.1.4'
Co Co 0.0000 0.0000 'International Tables Vol C Tables 4.2.6.8 and 6.1.1.4'
Ni Ni 0.0000 0.0000 'International Tables Vol C Tables 4.2.6.8 and 6.1.1.4'

loop_
_geom_angle_atom_site_label_1
_geom_angle_atom_site_label_2
_geom_angle_atom_site_label_3
_geom_angle
_geom_angle_site_symmetry_1
_geom_angle_site_symmetry_3
Al22 Co1 Al44 79.6(16) . .
Al22 Co1 Al39 147.4(17) . .
Al44 Co1 Al39 67.8(10) . .
Al22 Co1 Al28 64.8(14) . .
Al44 Co1 Al28 144.4(12) . .
Al39 Co1 Al28 147.7(11) . .
Al22 Co1 Al30 82.7(11) . .
Al44 Co1 Al30 125.2(7) . .
Al39 Co1 Al30 115.8(8) . .
Al28 Co1 Al30 52.7(6) . .
Al22 Co1 Al30 82.7(11) . 1_556
Al44 Co1 Al30 125.2(7) . 1_556
Al39 Co1 Al30 115.8(8) . 1_556
Al28 Co1 Al30 52.7(6) . 1_556
Al30 Co1 Al30 102.9(12) . 1_556
Al22 Co1 Al21 141.9(17) . .
Al44 Co1 Al21 138.5(12) . .
Al39 Co1 Al21 70.6(10) . .
Al28 Co1 Al21 77.1(9) . .
Al30 Co1 Al21 74.0(9) . .
Al30 Co1 Al21 74.0(9) 1_556 .
Al45 Co2 Al45 145(4) . 1_556
Al45 Co2 Al53 101(2) . 1_556
Al45 Co2 Al53 101(2) 1_556 1_556
Al45 Co2 Al29 87(2) . 1_556
Al45 Co2 Al29 87(2) 1_556 1_556
Al53 Co2 Al29 151(2) 1_556 1_556
Al45 Co2 Al33 82(2) . 1_556
Al45 Co2 Al33 82(2) 1_556 1_556
Al53 Co2 Al33 67.5(14) 1_556 1_556
Al29 Co2 Al33 142.0(15) 1_556 1_556
Al45 Co2 Al32 73(2) . .
Al45 Co2 Al32 73(2) 1_556 .
Al53 Co2 Al32 139.3(17) 1_556 .
Al29 Co2 Al32 70.2(14) 1_556 .
Al33 Co2 Al32 71.8(9) 1_556 .
Al45 Co2 Al35 106(2) . .
Al45 Co2 Al35 106(2) 1_556 .
Al53 Co2 Al35 73.4(15) 1_556 .
Al29 Co2 Al35 77.2(15) 1_556 .
Al33 Co2 Al35 140.8(12) 1_556 .
Al32 Co2 Al35 147.3(12) . .
Al50 Co3 Al38 143(2) . .
Al50 Co3 Al20 145.7(17) . .
Al38 Co3 Al20 71.2(19) . .
Al50 Co3 Al23 84.6(10) . 1_554
Al38 Co3 Al23 113.4(11) . 1_554
Al20 Co3 Al23 77.0(10) . 1_554
Al50 Co3 Al23 84.6(10) . .
Al38 Co3 Al23 113.4(11) . .
Al20 Co3 Al23 77.0(10) . .
Al23 Co3 Al23 114.0(14) 1_554 .
Al50 Co3 Co17 65.6(8) . .
Al38 Co3 Co17 93.6(13) . .
Al20 Co3 Co17 126.3(6) . .
Al23 Co3 Co17 150.0(14) 1_554 .
Al23 Co3 Co17 62.1(7) . .
Al50 Co3 Co17 65.6(8) . 1_554
Al38 Co3 Co17 93.6(13) . 1_554
Al20 Co3 Co17 126.3(6) . 1_554
Al23 Co3 Co17 62.1(7) 1_554 1_554
Al23 Co3 Co17 150.0(14) . 1_554
Co17 Co3 Co17 105.3(11) . 1_554
Al50 Co3 Al42 75.5(11) . .
Al38 Co3 Al42 67.6(17) . .
Al20 Co3 Al42 138.8(15) . .
Al23 Co3 Al42 119.7(7) 1_554 .
Al23 Co3 Al42 119.7(7) . .
Co17 Co3 Al42 57.8(6) . .
Co17 Co3 Al42 57.8(6) 1_554 .
Al50 Co3 Al52 60.0(12) . .
Al38 Co3 Al52 157(2) . .
Al20 Co3 Al52 85.6(15) . .
Al23 Co3 Al52 59.2(8) 1_554 .
Al23 Co3 Al52 59.2(8) . .
Co17 Co3 Al52 100.3(10) . .
Co17 Co3 Al52 100.3(10) 1_554 .
Al42 Co3 Al52 135.6(13) . .
Al30 Co4 Al30 160(4) . 2
Al30 Co4 Al28 57.0(5) . .
Al30 Co4 Al28 118.1(12) 2 .
Al30 Co4 Al28 118.1(12) . 2
Al30 Co4 Al28 57.0(5) 2 2
Al28 Co4 Al28 155(3) . 2
Al30 Co4 Al28 118.1(12) . 2_556
Al30 Co4 Al28 57.0(5) 2 2_556
Al28 Co4 Al28 62.1(9) . 2_556
Al28 Co4 Al28 112.0(13) 2 2_556
Al30 Co4 Al28 57.0(5) . 1_554
Al30 Co4 Al28 118.1(12) 2 1_554
Al28 Co4 Al28 112.0(13) . 1_554
Al28 Co4 Al28 62.1(9) 2 1_554
Al28 Co4 Al28 155(3) 2_556 1_554
Al30 Co4 Al48 80.1(19) . .
Al30 Co4 Al48 80.1(19) 2 .
Al28 Co4 Al48 77.5(17) . .
Al28 Co4 Al48 77.5(17) 2 .
Al28 Co4 Al48 77.5(17) 2_556 .
Al28 Co4 Al48 77.5(17) 1_554 .
Al30 Co4 Al55 134(3) . 2
Al30 Co4 Al55 65.3(16) 2 2
Al28 Co4 Al55 118.1(18) . 2
Al28 Co4 Al55 83.4(12) 2 2
Al28 Co4 Al55 83.4(12) 2_556 2
Al28 Co4 Al55 118.1(18) 1_554 2
Al48 Co4 Al55 145.4(17) . 2
Al30 Co4 Al55 65.3(16) . .
Al30 Co4 Al55 134(3) 2 .
Al28 Co4 Al55 83.4(12) . .
Al28 Co4 Al55 118.1(18) 2 .
Al28 Co4 Al55 118.1(18) 2_556 .
Al28 Co4 Al55 83.4(12) 1_554 .
Al48 Co4 Al55 145.4(17) . .
Al55 Co4 Al55 69(3) 2 .
Al43 Co5 Al23 143.5(7) . .
Al43 Co5 Al23 143.5(7) . 2_554
Al23 Co5 Al23 73.0(14) . 2_554
Al43 Co5 Al52 92.0(13) . 1_556
Al23 Co5 Al52 70.7(11) . 1_556
Al23 Co5 Al52 106.0(13) 2_554 1_556
Al43 Co5 Al52 92.0(13) . 2_553
Al23 Co5 Al52 106.0(13) . 2_553
Al23 Co5 Al52 70.7(11) 2_554 2_553
Al52 Co5 Al52 176(3) 1_556 2_553
Al43 Co5 Al52 92.0(13) . .
Al23 Co5 Al52 70.7(11) . .
Al23 Co5 Al52 106.0(13) 2_554 .
Al52 Co5 Al52 118.6(17) 1_556 .
Al52 Co5 Al52 61.2(17) 2_553 .
Al43 Co5 Al52 92.0(13) . 2_554
Al23 Co5 Al52 106.0(13) . 2_554
Al23 Co5 Al52 70.7(11) 2_554 2_554
Al52 Co5 Al52 61.2(17) 1_556 2_554
Al52 Co5 Al52 118.6(17) 2_553 2_554
Al52 Co5 Al52 176(3) . 2_554
Al43 Co5 Al47 72.9(9) . 2_554
Al23 Co5 Al47 143.6(14) . 2_554
Al23 Co5 Al47 70.6(9) 2_554 2_554
Al52 Co5 Al47 119.8(9) 1_556 2_554
Al52 Co5 Al47 61.5(9) 2_553 2_554
Al52 Co5 Al47 119.8(9) . 2_554
Al52 Co5 Al47 61.5(9) 2_554 2_554
Al43 Co5 Al47 72.9(9) . .
Al23 Co5 Al47 70.6(9) . .
Al23 Co5 Al47 143.6(14) 2_554 .
Al52 Co5 Al47 61.5(9) 1_556 .
Al52 Co5 Al47 119.8(9) 2_553 .
Al52 Co5 Al47 61.5(9) . .
Al52 Co5 Al47 119.8(9) 2_554 .
Al47 Co5 Al47 145.7(19) 2_554 .
Al34 Co6 Al26 78.0(9) . 2_554
Al34 Co6 Al26 78.0(9) . 1_556
Al26 Co6 Al26 155.9(18) 2_554 1_556
Al34 Co6 Al26 78.0(9) . .
Al26 Co6 Al26 64.6(7) 2_554 .
Al26 Co6 Al26 110.0(8) 1_556 .
Al34 Co6 Al26 78.0(9) . 2
Al26 Co6 Al26 110.0(8) 2_554 2
Al26 Co6 Al26 64.6(7) 1_556 2
Al26 Co6 Al26 155.9(18) . 2
Al34 Co6 Al43 129.3(8) . 1_656
Al26 Co6 Al43 140.0(10) 2_554 1_656
Al26 Co6 Al43 59.8(6) 1_556 1_656
Al26 Co6 Al43 140.0(10) . 1_656
Al26 Co6 Al43 59.8(6) 2 1_656
Al34 Co6 Al43 129.3(8) . 1_655
Al26 Co6 Al43 59.8(6) 2_554 1_655
Al26 Co6 Al43 140.0(10) 1_556 1_655
Al26 Co6 Al43 59.8(6) . 1_655
Al26 Co6 Al43 140.0(10) 2 1_655
Al43 Co6 Al43 101.5(15) 1_656 1_655
Al34 Co6 Al49 109.8(9) . 1_656
Al26 Co6 Al49 125.0(4) 2_554 1_656
Al26 Co6 Al49 64.4(4) 1_556 1_656
Al26 Co6 Al49 64.4(4) . 1_656
Al26 Co6 Al49 125.0(4) 2 1_656
Al43 Co6 Al49 77.6(7) 1_656 1_656
Al43 Co6 Al49 77.6(7) 1_655 1_656
Al34 Co6 Al49 109.8(9) . 2_654
Al26 Co6 Al49 64.4(4) 2_554 2_654
Al26 Co6 Al49 125.0(4) 1_556 2_654
Al26 Co6 Al49 125.0(4) . 2_654
Al26 Co6 Al49 64.4(4) 2 2_654
Al43 Co6 Al49 77.6(7) 1_656 2_654
Al43 Co6 Al49 77.6(7) 1_655 2_654
Al49 Co6 Al49 140.4(18) 1_656 2_654
Al34 Co6 Co15 53.6(7) . 2
Al26 Co6 Co15 56.4(5) 2_554 2
Al26 Co6 Co15 107.8(9) 1_556 2
Al26 Co6 Co15 107.8(9) . 2
Al26 Co6 Co15 56.4(5) 2 2
Al43 Co6 Co15 112.1(3) 1_656 2
Al43 Co6 Co15 112.1(3) 1_655 2
Al49 Co6 Co15 163.4(14) 1_656 2
Al49 Co6 Co15 56.2(6) 2_654 2
Al34 Co6 Co15 53.6(7) . .
Al26 Co6 Co15 107.8(9) 2_554 .
Al26 Co6 Co15 56.4(5) 1_556 .
Al26 Co6 Co15 56.4(5) . .
Al26 Co6 Co15 107.8(9) 2 .
Al43 Co6 Co15 112.1(3) 1_656 .
Al43 Co6 Co15 112.1(3) 1_655 .
Al49 Co6 Co15 56.2(6) 1_656 .
Al49 Co6 Co15 163.4(14) 2_654 .
Co15 Co6 Co15 107.2(13) 2 .
Al54 Co7 Al36 46(2) . .
Al54 Co7 Al21 109(2) . .
Al36 Co7 Al21 155(2) . .
Al54 Co7 Al55 57.9(12) . 1_556
Al36 Co7 Al55 83.9(16) . 1_556
Al21 Co7 Al55 80.1(13) . 1_556
Al54 Co7 Al55 57.9(12) . .
Al36 Co7 Al55 83.9(16) . .
Al21 Co7 Al55 80.1(13) . .
Al55 Co7 Al55 100(2) 1_556 .
Al54 Co7 Al41 177(2) . .
Al36 Co7 Al41 137(2) . .
Al21 Co7 Al41 68.5(11) . .
Al55 Co7 Al41 120.9(11) 1_556 .
Al55 Co7 Al41 120.9(11) . .
Al54 Co7 Co16 123.2(11) . 1_556
Al36 Co7 Co16 130.3(6) . 1_556
Al21 Co7 Co16 58.2(7) . 1_556
Al55 Co7 Co16 65.3(11) 1_556 1_556
Al55 Co7 Co16 137.0(15) . 1_556
Al41 Co7 Co16 55.6(6) . 1_556
Al54 Co7 Co16 123.2(11) . .
Al36 Co7 Co16 130.3(6) . .
Al21 Co7 Co16 58.2(7) . .
Al55 Co7 Co16 137.0(15) 1_556 .
Al55 Co7 Co16 65.3(11) . .
Al41 Co7 Co16 55.6(6) . .
Co16 Co7 Co16 97.2(10) 1_556 .
Al54 Co7 Al38 108.9(16) . 1_556
Al36 Co7 Al38 75.8(17) . 1_556
Al21 Co7 Al38 120.8(11) . 1_556
Al55 Co7 Al38 159.1(17) 1_556 1_556
Al55 Co7 Al38 83.1(13) . 1_556
Al41 Co7 Al38 73.0(12) . 1_556
Co16 Co7 Al38 125.4(13) 1_556 1_556
Co16 Co7 Al38 63.1(11) . 1_556
Al54 Co7 Al38 108.9(16) . 1_557
Al36 Co7 Al38 75.8(17) . 1_557
Al21 Co7 Al38 120.8(11) . 1_557
Al55 Co7 Al38 83.1(13) 1_556 1_557
Al55 Co7 Al38 159.1(17) . 1_557
Al41 Co7 Al38 73.0(12) . 1_557
Co16 Co7 Al38 63.1(11) 1_556 1_557
Co16 Co7 Al38 125.4(13) . 1_557
Al38 Co7 Al38 86.9(16) 1_556 1_557
Al40 Co8 Al37 141.7(16) 1_556 .
Al40 Co8 Al44 80.0(9) 1_556 5_666
Al37 Co8 Al44 77.4(10) . 5_666
Al40 Co8 Al44 80.0(9) 1_556 5_665
Al37 Co8 Al44 77.4(10) . 5_665
Al44 Co8 Al44 107.0(13) 5_666 5_665
Al40 Co8 Al46 137.3(15) 1_556 .
Al37 Co8 Al46 81.0(15) . .
Al44 Co8 Al46 120.9(8) 5_666 .
Al44 Co8 Al46 120.9(8) 5_665 .
Al40 Co8 Al19 127.4(4) 1_556 .
Al37 Co8 Al19 62.9(7) . .
Al44 Co8 Al19 59.1(7) 5_666 .
Al44 Co8 Al19 139.7(11) 5_665 .
Al46 Co8 Al19 62.0(6) . .
Al40 Co8 Al19 127.4(4) 1_556 1_554
Al37 Co8 Al19 62.9(7) . 1_554
Al44 Co8 Al19 139.7(11) 5_666 1_554
Al44 Co8 Al19 59.1(7) 5_665 1_554
Al46 Co8 Al19 62.0(6) . 1_554
Al19 Co8 Al19 105.1(8) . 1_554
Al40 Co8 Al33 76.9(8) 1_556 .
Al37 Co8 Al33 123.6(7) . .
Al44 Co8 Al33 156.8(12) 5_666 .
Al44 Co8 Al33 72.1(8) 5_665 .
Al46 Co8 Al33 75.8(9) . .
Al19 Co8 Al33 136.2(9) . .
Al19 Co8 Al33 60.7(6) 1_554 .
Al40 Co8 Al33 76.9(8) 1_556 1_556
Al37 Co8 Al33 123.6(7) . 1_556
Al44 Co8 Al33 72.1(8) 5_666 1_556
Al44 Co8 Al33 156.8(12) 5_665 1_556
Al46 Co8 Al33 75.8(9) . 1_556
Al19 Co8 Al33 60.7(6) . 1_556
Al19 Co8 Al33 136.2(9) 1_554 1_556
Al33 Co8 Al33 99.4(10) . 1_556
Al27 Co9 Al27 123(2) . 1_554
Al27 Co9 Al48 118.2(10) . .
Al27 Co9 Al48 118.2(10) 1_554 .
Al27 Co9 Al40 70.1(11) . 5_664
Al27 Co9 Al40 70.1(11) 1_554 5_664
Al48 Co9 Al40 145.8(15) . 5_664
Al27 Co9 Al34 78.2(11) . .
Al27 Co9 Al34 78.2(11) 1_554 .
Al48 Co9 Al34 104.7(15) . .
Al40 Co9 Al34 109.5(10) 5_664 .
Al27 Co9 Al22 145.1(16) . 1_554
Al27 Co9 Al22 59.3(12) 1_554 1_554
Al48 Co9 Al22 77.7(12) . 1_554
Al40 Co9 Al22 80.3(11) 5_664 1_554
Al34 Co9 Al22 130.5(9) . 1_554
Al27 Co9 Al22 59.3(12) . .
Al27 Co9 Al22 145.1(16) 1_554 .
Al48 Co9 Al22 77.7(12) . .
Al40 Co9 Al22 80.3(11) 5_664 .
Al34 Co9 Al22 130.5(9) . .
Al22 Co9 Al22 98.6(17) 1_554 .
Al27 Co9 Al25 157.6(14) . 1_554
Al27 Co9 Al25 64.1(11) 1_554 1_554
Al48 Co9 Al25 55.3(10) . 1_554
Al40 Co9 Al25 128.6(4) 5_664 1_554
Al34 Co9 Al25 83.1(11) . 1_554
Al22 Co9 Al25 57.2(10) 1_554 1_554
Al22 Co9 Al25 129.4(15) . 1_554
Al27 Co9 Al25 64.1(11) . .
Al27 Co9 Al25 157.6(14) 1_554 .
Al48 Co9 Al25 55.3(10) . .
Al40 Co9 Al25 128.6(4) 5_664 .
Al34 Co9 Al25 83.1(11) . .
Al22 Co9 Al25 129.4(15) 1_554 .
Al22 Co9 Al25 57.2(10) . .
Al25 Co9 Al25 101.7(9) 1_554 .
Al27 Co9 Co15 62.0(10) . .
Al27 Co9 Co15 62.0(10) 1_554 .
Al48 Co9 Co15 157.7(14) . .
Al40 Co9 Co15 56.5(8) 5_664 .
Al34 Co9 Co15 53.0(7) . .
Al22 Co9 Co15 115.6(11) 1_554 .
Al22 Co9 Co15 115.6(11) . .
Al25 Co9 Co15 115.0(11) 1_554 .
Al25 Co9 Co15 115.0(11) . .
Al42 Co10 Co16 91.7(10) 1_556 .
Al42 Co10 Al46 111.5(11) 1_556 1_556
Co16 Co10 Al46 116.3(10) . 1_556
Al42 Co10 Al46 111.5(11) 1_556 .
Co16 Co10 Al46 116.3(10) . .
Al46 Co10 Al46 108.6(16) 1_556 .
Al42 Co10 Al32 68.4(9) 1_556 .
Co16 Co10 Al32 160.1(12) . .
Al46 Co10 Al32 73.3(10) 1_556 .
Al46 Co10 Al32 73.3(10) . .
Al42 Co10 Al41 74.9(7) 1_556 1_554
Co16 Co10 Al41 56.7(6) . 1_554
Al46 Co10 Al41 171.4(14) 1_556 1_554
Al46 Co10 Al41 73.0(8) . 1_554
Al32 Co10 Al41 114.9(7) . 1_554
Al42 Co10 Al41 74.9(7) 1_556 .
Co16 Co10 Al41 56.7(6) . .
Al46 Co10 Al41 73.0(8) 1_556 .
Al46 Co10 Al41 171.4(14) . .
Al32 Co10 Al41 114.9(7) . .
Al41 Co10 Al41 104.1(10) 1_554 .
Al42 Co10 Co14 57.6(7) 1_556 .
Co16 Co10 Co14 110.3(8) . .
Al46 Co10 Co14 132.6(13) 1_556 .
Al46 Co10 Co14 54.2(9) . .
Al32 Co10 Co14 59.7(7) . .
Al41 Co10 Co14 55.3(7) 1_554 .
Al41 Co10 Co14 131.1(11) . .
Al42 Co10 Co14 57.6(7) 1_556 1_556
Co16 Co10 Co14 110.3(8) . 1_556
Al46 Co10 Co14 54.2(9) 1_556 1_556
Al46 Co10 Co14 132.6(13) . 1_556
Al32 Co10 Co14 59.7(7) . 1_556
Al41 Co10 Co14 131.1(11) 1_554 1_556
Al41 Co10 Co14 55.3(7) . 1_556
Co14 Co10 Co14 101.9(12) . 1_556
Al42 Co10 Al51 137.3(15) 1_556 .
Co16 Co10 Al51 45.6(14) . .
Al46 Co10 Al51 92.2(13) 1_556 .
Al46 Co10 Al51 92.2(13) . .
Al32 Co10 Al51 154.3(16) . .
Al41 Co10 Al51 79.3(10) 1_554 .
Al41 Co10 Al51 79.3(10) . .
Co14 Co10 Al51 128.2(6) . .
Co14 Co10 Al51 128.2(6) 1_556 .
Al42 Co10 Al19 157.0(11) 1_556 .
Co16 Co10 Al19 111.3(11) . .
Al46 Co10 Al19 59.0(9) 1_556 .
Al46 Co10 Al19 59.0(9) . .
Al32 Co10 Al19 88.6(8) . .
Al41 Co10 Al19 117.2(7) 1_554 .
Al41 Co10 Al19 117.2(7) . .
Co14 Co10 Al19 111.4(7) . .
Co14 Co10 Al19 111.4(7) 1_556 .
Al51 Co10 Al19 65.7(14) . .
Al18 Co11 Al29 74.2(12) . 1_556
Al18 Co11 Al29 74.2(12) . .
Al29 Co11 Al29 102.4(18) 1_556 .
Al18 Co11 Al31 86.7(8) . .
Al29 Co11 Al31 160.5(14) 1_556 .
Al29 Co11 Al31 75.2(9) . .
Al18 Co11 Al31 86.7(8) . 1_556
Al29 Co11 Al31 75.2(9) 1_556 1_556
Al29 Co11 Al31 160.5(14) . 1_556
Al31 Co11 Al31 100.6(9) . 1_556
Al18 Co11 Al31 135.3(12) . 5_564
Al29 Co11 Al31 78.3(11) 1_556 5_564
Al29 Co11 Al31 78.3(11) . 5_564
Al31 Co11 Al31 119.2(6) . 5_564
Al31 Co11 Al31 119.2(6) 1_556 5_564
Al18 Co11 Al29 152.9(14) . 5_564
Al29 Co11 Al29 120.0(10) 1_556 5_564
Al29 Co11 Al29 120.0(10) . 5_564
Al31 Co11 Al29 76.2(8) . 5_564
Al31 Co11 Al29 76.2(8) 1_556 5_564
Al31 Co11 Al29 71.8(11) 5_564 5_564
Al18 Co11 Co11 130.7(5) . 5_564
Al29 Co11 Co11 136.3(14) 1_556 5_564
Al29 Co11 Co11 63.1(10) . 5_564
Al31 Co11 Co11 60.4(6) . 5_564
Al31 Co11 Co11 131.8(11) 1_556 5_564
Al31 Co11 Co11 58.8(7) 5_564 5_564
Al29 Co11 Co11 56.9(7) 5_564 5_564
Al18 Co11 Co11 130.7(5) . 5_565
Al29 Co11 Co11 63.1(10) 1_556 5_565
Al29 Co11 Co11 136.3(14) . 5_565
Al31 Co11 Co11 131.8(11) . 5_565
Al31 Co11 Co11 60.4(6) 1_556 5_565
Al31 Co11 Co11 58.8(7) 5_564 5_565
Al29 Co11 Co11 56.9(7) 5_564 5_565
Co11 Co11 Co11 97.9(11) 5_564 5_565
Al18 Co11 Al24 64.6(10) . .
Al29 Co11 Al24 113.1(11) 1_556 .
Al29 Co11 Al24 113.1(11) . .
Al31 Co11 Al24 53.2(5) . .
Al31 Co11 Al24 53.2(5) 1_556 .
Al31 Co11 Al24 160.1(10) 5_564 .
Al29 Co11 Al24 88.3(11) 5_564 .
Co11 Co11 Al24 110.4(8) 5_564 .
Co11 Co11 Al24 110.4(8) 5_565 .
Al49 Co12 Al31 142.0(13) . .
Al49 Co12 Al50 144.8(13) . .
Al31 Co12 Al50 73.2(10) . .
Al49 Co12 Al35 79.6(9) . 5_564
Al31 Co12 Al35 78.5(8) . 5_564
Al50 Co12 Al35 117.9(8) . 5_564
Al49 Co12 Al35 79.6(9) . 5_565
Al31 Co12 Al35 78.5(8) . 5_565
Al50 Co12 Al35 117.9(8) . 5_565
Al35 Co12 Al35 108.6(13) 5_564 5_565
Al49 Co12 Al47 81.3(9) . 1_554
Al31 Co12 Al47 118.3(7) . 1_554
Al50 Co12 Al47 78.0(8) . 1_554
Al35 Co12 Al47 68.9(7) 5_564 1_554
Al35 Co12 Al47 160.8(12) 5_565 1_554
Al49 Co12 Al47 81.3(9) . .
Al31 Co12 Al47 118.3(7) . .
Al50 Co12 Al47 78.0(8) . .
Al35 Co12 Al47 160.8(12) 5_564 .
Al35 Co12 Al47 68.9(7) 5_565 .
Al47 Co12 Al47 106.8(11) 1_554 .
Al49 Co12 Al24 128.5(5) . .
Al31 Co12 Al24 58.2(6) . .
Al50 Co12 Al24 61.7(6) . .
Al35 Co12 Al24 135.5(10) 5_564 .
Al35 Co12 Al24 56.3(8) 5_565 .
Al47 Co12 Al24 139.2(10) 1_554 .
Al47 Co12 Al24 60.2(7) . .
Al49 Co12 Al24 128.5(5) . 1_554
Al31 Co12 Al24 58.2(6) . 1_554
Al50 Co12 Al24 61.7(6) . 1_554
Al35 Co12 Al24 56.3(8) 5_564 1_554
Al35 Co12 Al24 135.5(10) 5_565 1_554
Al47 Co12 Al24 60.2(7) 1_554 1_554
Al47 Co12 Al24 139.2(10) . 1_554
Al24 Co12 Al24 102.6(9) . 1_554
Al49 Co12 Al52 83.2(13) . .
Al31 Co12 Al52 134.8(13) . .
Al50 Co12 Al52 61.6(11) . .
Al35 Co12 Al52 122.0(7) 5_564 .
Al35 Co12 Al52 122.0(7) 5_565 .
Al47 Co12 Al52 53.8(6) 1_554 .
Al47 Co12 Al52 53.8(6) . .
Al24 Co12 Al52 97.7(9) . .
Al24 Co12 Al52 97.7(9) 1_554 .
Al39 Co13 Al37 76.1(13) 5_666 5_665
Al39 Co13 Al37 73.3(11) 5_666 1_556
Al37 Co13 Al37 115.6(11) 5_665 1_556
Al39 Co13 Al37 73.3(11) 5_666 .
Al37 Co13 Al37 115.6(11) 5_665 .
Al37 Co13 Al37 107.6(18) 1_556 .
Al39 Co13 Al39 117.5(6) 5_666 1_554
Al37 Co13 Al39 73.1(9) 5_665 1_554
Al37 Co13 Al39 168.3(14) 1_556 1_554
Al37 Co13 Al39 73.3(9) . 1_554
Al39 Co13 Al39 117.5(6) 5_666 .
Al37 Co13 Al39 73.1(9) 5_665 .
Al37 Co13 Al39 73.3(9) 1_556 .
Al37 Co13 Al39 168.3(14) . .
Al39 Co13 Al39 103.4(10) 1_554 .
Al39 Co13 Al51 161.9(17) 5_666 .
Al37 Co13 Al51 121.9(19) 5_665 .
Al37 Co13 Al51 96.5(14) 1_556 .
Al37 Co13 Al51 96.5(14) . .
Al39 Co13 Al51 71.9(10) 1_554 .
Al39 Co13 Al51 71.9(10) . .
Al39 Co13 Co13 60.4(7) 5_666 5_666
Al37 Co13 Co13 59.2(7) 5_665 5_666
Al37 Co13 Co13 56.4(11) 1_556 5_666
Al37 Co13 Co13 133.4(14) . 5_666
Al39 Co13 Co13 131.6(11) 1_554 5_666
Al39 Co13 Co13 57.2(6) . 5_666
Al51 Co13 Co13 126.6(7) . 5_666
Al39 Co13 Co13 60.4(7) 5_666 5_665
Al37 Co13 Co13 59.2(7) 5_665 5_665
Al37 Co13 Co13 133.4(14) 1_556 5_665
Al37 Co13 Co13 56.4(11) . 5_665
Al39 Co13 Co13 57.2(6) 1_554 5_665
Al39 Co13 Co13 131.6(11) . 5_665
Al51 Co13 Co13 126.6(7) . 5_665
Co13 Co13 Co13 100.5(10) 5_666 5_665
Al39 Co13 Al19 89.6(9) 5_666 .
Al37 Co13 Al19 165.8(13) 5_665 .
Al37 Co13 Al19 58.8(10) 1_556 .
Al37 Co13 Al19 58.8(10) . .
Al39 Co13 Al19 114.6(7) 1_554 .
Al39 Co13 Al19 114.6(7) . .
Al51 Co13 Al19 72.3(15) . .
Co13 Co13 Al19 113.7(7) 5_666 .
Co13 Co13 Al19 113.7(7) 5_665 .
Al18 Co14 Al46 130.8(16) . .
Al18 Co14 Al42 86.7(9) . .
Al46 Co14 Al42 116.4(8) . .
Al18 Co14 Al42 86.7(9) . 1_556
Al46 Co14 Al42 116.4(8) . 1_556
Al42 Co14 Al42 114.5(11) . 1_556
Al18 Co14 Al41 150.1(15) . 1_554
Al46 Co14 Al41 79.0(14) . 1_554
Al42 Co14 Al41 77.4(8) . 1_554
Al42 Co14 Al41 77.4(8) 1_556 1_554
Al18 Co14 Al32 75.4(8) . .
Al46 Co14 Al32 75.4(8) . .
Al42 Co14 Al32 162.1(12) . .
Al42 Co14 Al32 67.2(5) 1_556 .
Al41 Co14 Al32 119.5(7) 1_554 .
Al18 Co14 Al32 75.4(8) . 1_554
Al46 Co14 Al32 75.4(8) . 1_554
Al42 Co14 Al32 67.2(5) . 1_554
Al42 Co14 Al32 162.1(12) 1_556 1_554
Al41 Co14 Al32 119.5(7) 1_554 1_554
Al32 Co14 Al32 105.4(9) . 1_554
Al18 Co14 Co10 128.2(6) . .
Al46 Co14 Co10 60.4(8) . .
Al42 Co14 Co10 138.8(12) . .
Al42 Co14 Co10 56.3(6) 1_556 .
Al41 Co14 Co10 61.5(7) 1_554 .
Al32 Co14 Co10 58.1(6) . .
Al32 Co14 Co10 135.1(11) 1_554 .
Al18 Co14 Co10 128.2(6) . 1_554
Al46 Co14 Co10 60.4(8) . 1_554
Al42 Co14 Co10 56.3(6) . 1_554
Al42 Co14 Co10 138.8(12) 1_556 1_554
Al41 Co14 Co10 61.5(7) 1_554 1_554
Al32 Co14 Co10 135.1(11) . 1_554
Al32 Co14 Co10 58.1(6) 1_554 1_554
Co10 Co14 Co10 101.9(12) . 1_554
Al18 Co14 Co17 63.6(12) . .
Al46 Co14 Co17 165.6(15) . .
Al42 Co14 Co17 59.6(6) . .
Al42 Co14 Co17 59.6(6) 1_556 .
Al41 Co14 Co17 86.6(9) 1_554 .
Al32 Co14 Co17 112.4(7) . .
Al32 Co14 Co17 112.4(7) 1_554 .
Co10 Co14 Co17 112.4(7) . .
Co10 Co14 Co17 112.4(7) 1_554 .
Al34 Co15 Al26 75.2(8) . .
Al34 Co15 Al26 75.2(8) . 1_556
Al26 Co15 Al26 105.1(9) . 1_556
Al34 Co15 Al40 115.9(13) . 5_664
Al26 Co15 Al40 127.4(4) . 5_664
Al26 Co15 Al40 127.4(4) 1_556 5_664
Al34 Co15 Al27 74.4(11) . 1_554
Al26 Co15 Al27 69.7(8) . 1_554
Al26 Co15 Al27 149.4(12) 1_556 1_554
Al40 Co15 Al27 65.6(10) 5_664 1_554
Al34 Co15 Al27 74.4(11) . .
Al26 Co15 Al27 149.4(12) . .
Al26 Co15 Al27 69.7(8) 1_556 .
Al40 Co15 Al27 65.6(10) 5_664 .
Al27 Co15 Al27 99.0(15) 1_554 .
Al34 Co15 Al49 112.1(13) . 1_656
Al26 Co15 Al49 65.5(6) . 1_656
Al26 Co15 Al49 65.5(6) 1_556 1_656
Al40 Co15 Al49 131.9(10) 5_664 1_656
Al27 Co15 Al49 130.5(8) 1_554 1_656
Al27 Co15 Al49 130.5(8) . 1_656
Al34 Co15 Co9 58.0(11) . .
Al26 Co15 Co9 109.4(6) . .
Al26 Co15 Co9 109.4(6) 1_556 .
Al40 Co15 Co9 57.9(8) 5_664 .
Al27 Co15 Co9 49.9(8) 1_554 .
Al27 Co15 Co9 49.9(8) . .
Al49 Co15 Co9 170.1(10) 1_656 .
Al34 Co15 Al53 134.2(6) . 5_665
Al26 Co15 Al53 138.5(11) . 5_665
Al26 Co15 Al53 67.1(8) 1_556 5_665
Al40 Co15 Al53 72.1(10) 5_664 5_665
Al27 Co15 Al53 137.0(14) 1_554 5_665
Al27 Co15 Al53 69.0(11) . 5_665
Al49 Co15 Al53 75.0(10) 1_656 5_665
Co9 Co15 Al53 111.5(10) . 5_665
Al34 Co15 Al53 134.2(6) . 5_664
Al26 Co15 Al53 67.1(8) . 5_664
Al26 Co15 Al53 138.5(11) 1_556 5_664
Al40 Co15 Al53 72.1(10) 5_664 5_664
Al27 Co15 Al53 69.0(11) 1_554 5_664
Al27 Co15 Al53 137.0(14) . 5_664
Al49 Co15 Al53 75.0(10) 1_656 5_664
Co9 Co15 Al53 111.5(10) . 5_664
Al53 Co15 Al53 91.6(12) 5_665 5_664
Al34 Co15 Co6 51.4(11) . .
Al26 Co15 Co6 53.8(4) . .
Al26 Co15 Co6 53.8(4) 1_556 .
Al40 Co15 Co6 167.3(11) 5_664 .
Al27 Co15 Co6 107.1(10) 1_554 .
Al27 Co15 Co6 107.1(10) . .
Al49 Co15 Co6 60.7(8) 1_656 .
Co9 Co15 Co6 109.4(9) . .
Al53 Co15 Co6 116.0(10) 5_665 .
Al53 Co15 Co6 116.0(10) 5_664 .
Al51 Co16 Al55 116(2) . .
Al51 Co16 Al41 99.2(13) . 1_554
Al55 Co16 Al41 113.7(9) . 1_554
Al51 Co16 Al41 99.2(13) . .
Al55 Co16 Al41 113.7(9) . .
Al41 Co16 Al41 113.6(14) 1_554 .
Al51 Co16 Al21 72.3(12) . .
Al55 Co16 Al21 72.7(11) . .
Al41 Co16 Al21 171.3(16) 1_554 .
Al41 Co16 Al21 66.8(8) . .
Al51 Co16 Al21 72.3(12) . 1_554
Al55 Co16 Al21 72.7(11) . 1_554
Al41 Co16 Al21 66.8(8) 1_554 1_554
Al41 Co16 Al21 171.3(16) . 1_554
Al21 Co16 Al21 111.4(17) . 1_554
Al51 Co16 Co10 74.4(19) . .
Al55 Co16 Co10 169.9(16) . .
Al41 Co16 Co10 62.5(8) 1_554 .
Al41 Co16 Co10 62.5(8) . .
Al21 Co16 Co10 112.1(10) . .
Al21 Co16 Co10 112.1(10) 1_554 .
Al51 Co16 Co7 124.5(10) . 1_554
Al55 Co16 Co7 56.4(7) . 1_554
Al41 Co16 Co7 57.4(7) 1_554 1_554
Al41 Co16 Co7 135.7(13) . 1_554
Al21 Co16 Co7 129.0(14) . 1_554
Al21 Co16 Co7 52.4(8) 1_554 1_554
Co10 Co16 Co7 118.7(9) . 1_554
Al51 Co16 Co7 124.5(10) . .
Al55 Co16 Co7 56.4(7) . .
Al41 Co16 Co7 135.7(13) 1_554 .
Al41 Co16 Co7 57.4(7) . .
Al21 Co16 Co7 52.4(8) . .
Al21 Co16 Co7 129.0(14) 1_554 .
Co10 Co16 Co7 118.7(9) . .
Co7 Co16 Co7 97.2(10) 1_554 .
Al51 Co16 Al38 165(2) . 1_556
Al55 Co16 Al38 78.9(16) . 1_556
Al41 Co16 Al38 73.3(10) 1_554 1_556
Al41 Co16 Al38 73.3(10) . 1_556
Al21 Co16 Al38 114.4(11) . 1_556
Al21 Co16 Al38 114.4(11) 1_554 1_556
Co10 Co16 Al38 91.0(14) . 1_556
Co7 Co16 Al38 62.5(8) 1_554 1_556
Co7 Co16 Al38 62.5(8) . 1_556
Al42 Co17 Al42 106.5(11) 1_556 .
Al42 Co17 Al18 75.4(8) 1_556 .
Al42 Co17 Al18 75.4(8) . .
Al42 Co17 Co3 146.3(12) 1_556 .
Al42 Co17 Co3 63.8(6) . .
Al18 Co17 Co3 127.0(6) . .
Al42 Co17 Co3 63.8(6) 1_556 1_556
Al42 Co17 Co3 146.3(12) . 1_556
Al18 Co17 Co3 127.0(6) . 1_556
Co3 Co17 Co3 105.3(11) . 1_556
Al42 Co17 Al50 161.5(12) 1_556 .
Al42 Co17 Al50 72.1(7) . .
Al18 Co17 Al50 86.6(10) . .
Co3 Co17 Al50 50.5(8) . .
Co3 Co17 Al50 127.6(12) 1_556 .
Al42 Co17 Al50 72.1(7) 1_556 1_556
Al42 Co17 Al50 161.5(12) . 1_556
Al18 Co17 Al50 86.6(10) . 1_556
Co3 Co17 Al50 127.6(12) . 1_556
Co3 Co17 Al50 50.5(8) 1_556 1_556
Al50 Co17 Al50 103.2(13) . 1_556
Al42 Co17 Al23 120.0(6) 1_556 .
Al42 Co17 Al23 120.0(6) . .
Al18 Co17 Al23 148.3(13) . .
Co3 Co17 Al23 56.4(6) . .
Co3 Co17 Al23 56.4(6) 1_556 .
Al50 Co17 Al23 74.1(8) . .
Al50 Co17 Al23 74.1(8) 1_556 .
Al42 Co17 Co14 55.2(5) 1_556 .
Al42 Co17 Co14 55.2(5) . .
Al18 Co17 Co14 47.6(9) . .
Co3 Co17 Co14 117.7(8) . .
Co3 Co17 Co14 117.7(8) 1_556 .
Al50 Co17 Co14 114.6(8) . .
Al50 Co17 Co14 114.6(8) 1_556 .
Al23 Co17 Co14 164.1(11) . .
Al42 Co17 Al24 110.1(7) 1_556 .
Al42 Co17 Al24 110.1(7) . .
Al18 Co17 Al24 59.9(9) . .
Co3 Co17 Al24 103.4(9) . .
Co3 Co17 Al24 103.4(9) 1_556 .
Al50 Co17 Al24 55.6(7) . .
Al50 Co17 Al24 55.6(7) 1_556 .
Al23 Co17 Al24 88.4(9) . .
Co14 Co17 Al24 107.6(9) . .
Co14 Al18 Co11 161.7(18) . .
Co14 Al18 Co17 68.8(11) . .
Co11 Al18 Co17 129.5(15) . .
Co14 Al18 Al24 135.1(16) . .
Co11 Al18 Al24 63.2(10) . .
Co17 Al18 Al24 66.3(10) . .
Co14 Al18 Al32 59.2(8) . .
Co11 Al18 Al32 109.4(10) . .
Co17 Al18 Al32 105.7(10) . .
Al24 Al18 Al32 135.1(5) . .
Co14 Al18 Al32 59.2(8) . 1_554
Co11 Al18 Al32 109.4(10) . 1_554
Co17 Al18 Al32 105.7(10) . 1_554
Al24 Al18 Al32 135.1(5) . 1_554
Al32 Al18 Al32 89.8(10) . 1_554
Co14 Al18 Al42 50.6(7) . .
Co11 Al18 Al42 137.1(6) . .
Co17 Al18 Al42 51.9(6) . .
Al24 Al18 Al42 99.0(9) . .
Al32 Al18 Al42 109.8(12) . .
Al32 Al18 Al42 54.5(6) 1_554 .
Co14 Al18 Al42 50.6(7) . 1_556
Co11 Al18 Al42 137.1(6) . 1_556
Co17 Al18 Al42 51.9(6) . 1_556
Al24 Al18 Al42 99.0(9) . 1_556
Al32 Al18 Al42 54.5(6) . 1_556
Al32 Al18 Al42 109.8(12) 1_554 1_556
Al42 Al18 Al42 81.3(9) . 1_556
Co14 Al18 Al29 112.4(14) . 1_556
Co11 Al18 Al29 55.9(10) . 1_556
Co17 Al18 Al29 137.0(7) . 1_556
Al24 Al18 Al29 100.3(13) . 1_556
Al32 Al18 Al29 53.8(10) . 1_556
Al32 Al18 Al29 110.9(13) 1_554 1_556
Al42 Al18 Al29 160.6(16) . 1_556
Al42 Al18 Al29 94.0(7) 1_556 1_556
Co14 Al18 Al29 112.4(14) . .
Co11 Al18 Al29 55.9(10) . .
Co17 Al18 Al29 137.0(7) . .
Al24 Al18 Al29 100.3(13) . .
Al32 Al18 Al29 110.9(13) . .
Al32 Al18 Al29 53.8(10) 1_554 .
Al42 Al18 Al29 94.0(7) . .
Al42 Al18 Al29 160.6(16) 1_556 .
Al29 Al18 Al29 84.2(13) 1_556 .
Co14 Al18 Al45 77.6(18) . .
Co11 Al18 Al45 84.1(18) . .
Co17 Al18 Al45 146(2) . .
Al24 Al18 Al45 147(2) . .
Al32 Al18 Al45 54.0(9) . .
Al32 Al18 Al45 54.0(9) 1_554 .
Al42 Al18 Al45 105.7(14) . .
Al42 Al18 Al45 105.7(14) 1_556 .
Al29 Al18 Al45 57.3(12) 1_556 .
Al29 Al18 Al45 57.3(12) . .
Al44 Al19 Al37 74.2(11) 5_666 1_556
Al44 Al19 Al37 74.2(11) 5_666 .
Al37 Al19 Al37 103.8(18) 1_556 .
Al44 Al19 Co8 59.8(5) 5_666 1_556
Al37 Al19 Co8 55.1(10) 1_556 1_556
Al37 Al19 Co8 132.6(12) . 1_556
Al44 Al19 Co8 59.8(5) 5_666 .
Al37 Al19 Co8 132.6(12) 1_556 .
Al37 Al19 Co8 55.1(10) . .
Co8 Al19 Co8 105.1(8) 1_556 .
Al44 Al19 Al33 72.8(10) 5_666 1_556
Al37 Al19 Al33 116.6(11) 1_556 1_556
Al37 Al19 Al33 116.6(11) . 1_556
Co8 Al19 Al33 61.6(5) 1_556 1_556
Co8 Al19 Al33 61.6(5) . 1_556
Al44 Al19 Al46 118.9(9) 5_666 .
Al37 Al19 Al46 165.6(16) 1_556 .
Al37 Al19 Al46 76.1(11) . .
Co8 Al19 Al46 135.2(11) 1_556 .
Co8 Al19 Al46 59.3(8) . .
Al33 Al19 Al46 75.1(10) 1_556 .
Al44 Al19 Al46 118.9(9) 5_666 1_556
Al37 Al19 Al46 76.1(11) 1_556 1_556
Al37 Al19 Al46 165.6(16) . 1_556
Co8 Al19 Al46 59.3(8) 1_556 1_556
Co8 Al19 Al46 135.2(11) . 1_556
Al33 Al19 Al46 75.1(10) 1_556 1_556
Al46 Al19 Al46 100.4(14) . 1_556
Al44 Al19 Co13 90.4(10) 5_666 .
Al37 Al19 Co13 56.5(10) 1_556 .
Al37 Al19 Co13 56.5(10) . .
Co8 Al19 Co13 110.2(6) 1_556 .
Co8 Al19 Co13 110.2(6) . .
Al33 Al19 Co13 163.2(9) 1_556 .
Al46 Al19 Co13 114.6(10) . .
Al46 Al19 Co13 114.6(10) 1_556 .
Al44 Al19 Co10 163.0(11) 5_666 .
Al37 Al19 Co10 115.0(11) 1_556 .
Al37 Al19 Co10 115.0(11) . .
Co8 Al19 Co10 112.4(6) 1_556 .
Co8 Al19 Co10 112.4(6) . .
Al33 Al19 Co10 90.2(8) 1_556 .
Al46 Al19 Co10 54.2(8) . .
Al46 Al19 Co10 54.2(8) 1_556 .
Co13 Al19 Co10 106.6(8) . .
Al44 Al19 Al51 140.1(15) 5_666 .
Al37 Al19 Al51 81.6(13) 1_556 .
Al37 Al19 Al51 81.6(13) . .
Co8 Al19 Al51 127.2(4) 1_556 .
Co8 Al19 Al51 127.2(4) . .
Al33 Al19 Al51 147.1(14) 1_556 .
Al46 Al19 Al51 84.2(12) . .
Al46 Al19 Al51 84.2(12) 1_556 .
Co13 Al19 Al51 49.7(12) . .
Co10 Al19 Al51 56.9(12) . .
Co3 Al20 Co3 147(2) 2_553 .
Co3 Al20 Al38 163(2) 2_553 .
Co3 Al20 Al38 49.8(13) . .
Co3 Al20 Al38 49.8(13) 2_553 2_553
Co3 Al20 Al38 163(2) . 2_553
Al38 Al20 Al38 114(3) . 2_553
Co3 Al20 Al23 51.9(7) 2_553 2_553
Co3 Al20 Al23 107.3(13) . 2_553
Al38 Al20 Al23 134.9(5) . 2_553
Al38 Al20 Al23 84.7(10) 2_553 2_553
Co3 Al20 Al23 107.3(13) 2_553 1_554
Co3 Al20 Al23 51.9(7) . 1_554
Al38 Al20 Al23 84.7(10) . 1_554
Al38 Al20 Al23 134.9(5) 2_553 1_554
Al23 Al20 Al23 56.9(10) 2_553 1_554
Co3 Al20 Al23 51.9(7) 2_553 2_554
Co3 Al20 Al23 107.3(13) . 2_554
Al38 Al20 Al23 134.9(5) . 2_554
Al38 Al20 Al23 84.7(10) 2_553 2_554
Al23 Al20 Al23 85.3(10) 2_553 2_554
Al23 Al20 Al23 111.8(16) 1_554 2_554
Co3 Al20 Al23 107.3(13) 2_553 .
Co3 Al20 Al23 51.9(7) . .
Al38 Al20 Al23 84.7(10) . .
Al38 Al20 Al23 134.9(5) 2_553 .
Al23 Al20 Al23 111.8(16) 2_553 .
Al23 Al20 Al23 85.3(10) 1_554 .
Al23 Al20 Al23 56.9(10) 2_554 .
Co7 Al21 Co16 69.4(10) . .
Co7 Al21 Co16 69.4(10) . 1_556
Co16 Al21 Co16 111.4(17) . 1_556
Co7 Al21 Al41 59.0(10) . .
Co16 Al21 Al41 56.1(9) . .
Co16 Al21 Al41 56.1(9) 1_556 .
Co7 Al21 Al51 116.7(15) . 1_556
Co16 Al21 Al51 124.6(17) . 1_556
Co16 Al21 Al51 47.5(13) 1_556 1_556
Al41 Al21 Al51 79.5(15) . 1_556
Co7 Al21 Al51 116.7(15) . .
Co16 Al21 Al51 47.5(13) . .
Co16 Al21 Al51 124.6(17) 1_556 .
Al41 Al21 Al51 79.5(15) . .
Al51 Al21 Al51 98(2) 1_556 .
Co7 Al21 Co1 134.9(14) . .
Co16 Al21 Co1 124.1(9) . .
Co16 Al21 Co1 124.1(9) 1_556 .
Al41 Al21 Co1 166.1(14) . .
Al51 Al21 Co1 91.4(16) 1_556 .
Al51 Al21 Co1 91.4(16) . .
Co7 Al21 Al55 54.9(11) . .
Co16 Al21 Al55 59.9(11) . .
Co16 Al21 Al55 123.4(16) 1_556 .
Al41 Al21 Al55 98.3(15) . .
Al51 Al21 Al55 170.0(14) 1_556 .
Al51 Al21 Al55 91.6(12) . .
Co1 Al21 Al55 92.3(14) . .
Co7 Al21 Al55 54.9(11) . 1_556
Co16 Al21 Al55 123.4(16) . 1_556
Co16 Al21 Al55 59.9(11) 1_556 1_556
Al41 Al21 Al55 98.3(15) . 1_556
Al51 Al21 Al55 91.6(12) 1_556 1_556
Al51 Al21 Al55 170.0(14) . 1_556
Co1 Al21 Al55 92.3(14) . 1_556
Al55 Al21 Al55 79.0(13) . 1_556
Co7 Al21 Al39 175.5(15) . .
Co16 Al21 Al39 108.4(10) . .
Co16 Al21 Al39 108.4(10) 1_556 .
Al41 Al21 Al39 116.5(13) . .
Al51 Al21 Al39 61.0(13) 1_556 .
Al51 Al21 Al39 61.0(13) . .
Co1 Al21 Al39 49.6(8) . .
Al55 Al21 Al39 127.8(12) . .
Al55 Al21 Al39 127.8(12) 1_556 .
Co7 Al21 Al30 98.3(11) . .
Co16 Al21 Al30 83.0(8) . .
Co16 Al21 Al30 154.4(13) 1_556 .
Al41 Al21 Al30 137.3(7) . .
Al51 Al21 Al30 140.7(18) 1_556 .
Al51 Al21 Al30 80.9(13) . .
Co1 Al21 Al30 49.6(7) . .
Al55 Al21 Al30 44.8(11) . .
Al55 Al21 Al30 94.6(12) 1_556 .
Al39 Al21 Al30 85.3(9) . .
Co7 Al21 Al30 98.3(11) . 1_556
Co16 Al21 Al30 154.4(13) . 1_556
Co16 Al21 Al30 83.0(8) 1_556 1_556
Al41 Al21 Al30 137.3(7) . 1_556
Al51 Al21 Al30 80.9(13) 1_556 1_556
Al51 Al21 Al30 140.7(18) . 1_556
Co1 Al21 Al30 49.6(7) . 1_556
Al55 Al21 Al30 94.6(12) . 1_556
Al55 Al21 Al30 44.8(11) 1_556 1_556
Al39 Al21 Al30 85.3(9) . 1_556
Al30 Al21 Al30 76.6(10) . 1_556
Co1 Al22 Al27 149(2) . .
Co1 Al22 Al25 147(3) . .
Al27 Al22 Al25 63.1(18) . .
Co1 Al22 Al28 67.0(16) . .
Al27 Al22 Al28 144(2) . .
Al25 Al22 Al28 80.4(18) . .
Co1 Al22 Co9 130.2(9) . .
Al27 Al22 Co9 53.0(10) . .
Al25 Al22 Co9 60.2(11) . .
Al28 Al22 Co9 109.5(13) . .
Co1 Al22 Co9 130.2(9) . 1_556
Al27 Al22 Co9 53.0(10) . 1_556
Al25 Al22 Co9 60.2(11) . 1_556
Al28 Al22 Co9 109.5(13) . 1_556
Co9 Al22 Co9 98.6(17) . 1_556
Co1 Al22 Al44 55.8(14) . .
Al27 Al22 Al44 93.7(19) . .
Al25 Al22 Al44 157(3) . .
Al28 Al22 Al44 123(2) . .
Co9 Al22 Al44 106.9(13) . .
Co9 Al22 Al44 106.9(13) 1_556 .
Co1 Al22 Al48 113(2) . .
Al27 Al22 Al48 89(2) . .
Al25 Al22 Al48 46.4(11) . .
Al28 Al22 Al48 63.4(16) . .
Co9 Al22 Al48 46.7(13) . .
Co9 Al22 Al48 106.6(18) 1_556 .
Al44 Al22 Al48 140.1(5) . .
Co1 Al22 Al48 113(2) . 1_556
Al27 Al22 Al48 89(2) . 1_556
Al25 Al22 Al48 46.4(11) . 1_556
Al28 Al22 Al48 63.4(16) . 1_556
Co9 Al22 Al48 106.6(18) . 1_556
Co9 Al22 Al48 46.7(13) 1_556 1_556
Al44 Al22 Al48 140.1(5) . 1_556
Al48 Al22 Al48 79.7(11) . 1_556
Co1 Al22 Al30 56.6(11) . 1_556
Al27 Al22 Al30 137.3(9) . 1_556
Al25 Al22 Al30 100.8(16) . 1_556
Al28 Al22 Al30 46.6(8) . 1_556
Co9 Al22 Al30 154.1(18) . 1_556
Co9 Al22 Al30 84.3(7) 1_556 1_556
Al44 Al22 Al30 96.6(14) . 1_556
Al48 Al22 Al30 107.7(19) . 1_556
Al48 Al22 Al30 57.4(14) 1_556 1_556
Co1 Al22 Al30 56.6(11) . .
Al27 Al22 Al30 137.3(9) . .
Al25 Al22 Al30 100.8(16) . .
Al28 Al22 Al30 46.6(8) . .
Co9 Al22 Al30 84.3(7) . .
Co9 Al22 Al30 154.1(18) 1_556 .
Al44 Al22 Al30 96.6(14) . .
Al48 Al22 Al30 57.4(14) . .
Al48 Al22 Al30 107.7(19) 1_556 .
Al30 Al22 Al30 82.4(14) 1_556 .
Co5 Al23 Co3 122.9(7) . 1_556
Co5 Al23 Co3 122.9(7) . .
Co3 Al23 Co3 114.0(14) 1_556 .
Co5 Al23 Co17 146.9(12) . .
Co3 Al23 Co17 61.5(7) 1_556 .
Co3 Al23 Co17 61.5(7) . .
Co5 Al23 Al47 55.2(8) . .
Co3 Al23 Al47 106.0(9) 1_556 .
Co3 Al23 Al47 106.0(9) . .
Co17 Al23 Al47 91.7(10) . .
Co5 Al23 Al52 54.0(9) . .
Co3 Al23 Al52 157.4(15) 1_556 .
Co3 Al23 Al52 71.8(9) . .
Co17 Al23 Al52 108.1(11) . .
Al47 Al23 Al52 52.5(9) . .
Co5 Al23 Al52 54.0(9) . 1_556
Co3 Al23 Al52 71.8(9) 1_556 1_556
Co3 Al23 Al52 157.4(15) . 1_556
Co17 Al23 Al52 108.1(11) . 1_556
Al47 Al23 Al52 52.5(9) . 1_556
Al52 Al23 Al52 94.9(16) . 1_556
Co5 Al23 Al23 53.5(7) . 2_554
Co3 Al23 Al23 110.9(8) 1_556 2_554
Co3 Al23 Al23 110.9(8) . 2_554
Co17 Al23 Al23 159.7(7) . 2_554
Al47 Al23 Al23 108.7(8) . 2_554
Al52 Al23 Al23 85.3(10) . 2_554
Al52 Al23 Al23 85.3(10) 1_556 2_554
Co5 Al23 Al20 99.6(9) . .
Co3 Al23 Al20 120.5(13) 1_556 .
Co3 Al23 Al20 51.1(6) . .
Co17 Al23 Al20 104.6(9) . .
Al47 Al23 Al20 133.1(8) . .
Al52 Al23 Al20 80.7(11) . .
Al52 Al23 Al20 146.7(14) 1_556 .
Al23 Al23 Al20 61.5(5) 2_554 .
Co5 Al23 Al20 99.6(9) . 1_556
Co3 Al23 Al20 51.1(6) 1_556 1_556
Co3 Al23 Al20 120.5(13) . 1_556
Co17 Al23 Al20 104.6(9) . 1_556
Al47 Al23 Al20 133.1(8) . 1_556
Al52 Al23 Al20 146.7(14) . 1_556
Al52 Al23 Al20 80.7(11) 1_556 1_556
Al23 Al23 Al20 61.5(5) 2_554 1_556
Al20 Al23 Al20 85.3(10) . 1_556
Co5 Al23 Al50 104.3(10) . 1_556
Co3 Al23 Al50 44.6(8) 1_556 1_556
Co3 Al23 Al50 112.5(11) . 1_556
Co17 Al23 Al50 53.2(7) . 1_556
Al47 Al23 Al50 63.5(8) . 1_556
Al52 Al23 Al50 112.8(13) . 1_556
Al52 Al23 Al50 55.0(10) 1_556 1_556
Al23 Al23 Al50 136.3(5) 2_554 1_556
Al20 Al23 Al50 156.0(13) . 1_556
Al20 Al23 Al50 91.7(5) 1_556 1_556
Co5 Al23 Al50 104.3(10) . .
Co3 Al23 Al50 112.5(11) 1_556 .
Co3 Al23 Al50 44.6(8) . .
Co17 Al23 Al50 53.2(7) . .
Al47 Al23 Al50 63.5(8) . .
Al52 Al23 Al50 55.0(10) . .
Al52 Al23 Al50 112.8(13) 1_556 .
Al23 Al23 Al50 136.3(5) 2_554 .
Al20 Al23 Al50 91.7(5) . .
Al20 Al23 Al50 156.0(13) 1_556 .
Al50 Al23 Al50 81.5(9) 1_556 .
Al31 Al24 Al31 115.6(12) 1_556 .
Al31 Al24 Al35 78.6(8) 1_556 5_565
Al31 Al24 Al35 78.6(8) . 5_565
Al31 Al24 Al47 113.2(7) 1_556 .
Al31 Al24 Al47 113.2(7) . .
Al35 Al24 Al47 69.6(11) 5_565 .
Al31 Al24 Al50 166.1(12) 1_556 .
Al31 Al24 Al50 68.9(7) . .
Al35 Al24 Al50 115.3(9) 5_565 .
Al47 Al24 Al50 74.4(8) . .
Al31 Al24 Al50 68.9(7) 1_556 1_556
Al31 Al24 Al50 166.1(12) . 1_556
Al35 Al24 Al50 115.3(9) 5_565 1_556
Al47 Al24 Al50 74.4(8) . 1_556
Al50 Al24 Al50 103.7(12) . 1_556
Al31 Al24 Co12 138.1(11) 1_556 .
Al31 Al24 Co12 54.7(6) . .
Al35 Al24 Co12 59.7(6) 5_565 .
Al47 Al24 Co12 58.5(6) . .
Al50 Al24 Co12 55.7(8) . .
Al50 Al24 Co12 131.7(11) 1_556 .
Al31 Al24 Co12 54.7(6) 1_556 1_556
Al31 Al24 Co12 138.1(11) . 1_556
Al35 Al24 Co12 59.7(6) 5_565 1_556
Al47 Al24 Co12 58.5(6) . 1_556
Al50 Al24 Co12 131.7(11) . 1_556
Al50 Al24 Co12 55.7(8) 1_556 1_556
Co12 Al24 Co12 102.6(9) . 1_556
Al31 Al24 Co11 61.7(6) 1_556 .
Al31 Al24 Co11 61.7(6) . .
Al35 Al24 Co11 95.4(10) 5_565 .
Al47 Al24 Co11 165.0(11) . .
Al50 Al24 Co11 113.8(8) . .
Al50 Al24 Co11 113.8(8) 1_556 .
Co12 Al24 Co11 114.6(6) . .
Co12 Al24 Co11 114.6(6) 1_556 .
Al31 Al24 Al18 84.4(8) 1_556 .
Al31 Al24 Al18 84.4(8) . .
Al35 Al24 Al18 147.7(13) 5_565 .
Al47 Al24 Al18 142.7(12) . .
Al50 Al24 Al18 82.9(9) . .
Al50 Al24 Al18 82.9(9) 1_556 .
Co12 Al24 Al18 128.6(5) . .
Co12 Al24 Al18 128.6(5) 1_556 .
Co11 Al24 Al18 52.3(8) . .
Al31 Al24 Co17 111.4(7) 1_556 .
Al31 Al24 Co17 111.4(7) . .
Al35 Al24 Co17 158.6(12) 5_565 .
Al47 Al24 Co17 89.0(10) . .
Al50 Al24 Co17 55.9(7) . .
Al50 Al24 Co17 55.9(7) 1_556 .
Co12 Al24 Co17 109.5(7) . .
Co12 Al24 Co17 109.5(7) 1_556 .
Co11 Al24 Co17 106.0(8) . .
Al18 Al24 Co17 53.7(9) . .
Al48 Al25 Al48 122(4) 1_556 .
Al48 Al25 Al22 81.3(11) 1_556 2_556
Al48 Al25 Al22 81.3(11) . 2_556
Al48 Al25 Al22 81.3(11) 1_556 .
Al48 Al25 Al22 81.3(11) . .
Al22 Al25 Al22 144(3) 2_556 .
Al48 Al25 Al27 108.0(10) 1_556 .
Al48 Al25 Al27 108.0(10) . .
Al22 Al25 Al27 159(3) 2_556 .
Al22 Al25 Al27 57.6(14) . .
Al48 Al25 Al27 108.0(10) 1_556 2_556
Al48 Al25 Al27 108.0(10) . 2_556
Al22 Al25 Al27 57.6(14) 2_556 2_556
Al22 Al25 Al27 159(3) . 2_556
Al27 Al25 Al27 101(3) . 2_556
Al48 Al25 Co9 56.7(12) 1_556 1_556
Al48 Al25 Co9 143.8(9) . 1_556
Al22 Al25 Co9 128.8(3) 2_556 1_556
Al22 Al25 Co9 62.6(6) . 1_556
Al27 Al25 Co9 52.3(6) . 1_556
Al27 Al25 Co9 105.8(15) 2_556 1_556
Al48 Al25 Co9 143.8(9) 1_556 .
Al48 Al25 Co9 56.7(12) . .
Al22 Al25 Co9 128.8(3) 2_556 .
Al22 Al25 Co9 62.6(6) . .
Al27 Al25 Co9 52.3(6) . .
Al27 Al25 Co9 105.8(15) 2_556 .
Co9 Al25 Co9 101.7(9) 1_556 .
Al48 Al25 Co9 143.8(9) 1_556 2
Al48 Al25 Co9 56.7(12) . 2
Al22 Al25 Co9 62.6(6) 2_556 2
Al22 Al25 Co9 128.8(3) . 2
Al27 Al25 Co9 105.8(15) . 2
Al27 Al25 Co9 52.3(6) 2_556 2
Co9 Al25 Co9 149(2) 1_556 2
Co9 Al25 Co9 69.8(8) . 2
Al48 Al25 Co9 56.7(12) 1_556 2_556
Al48 Al25 Co9 143.8(9) . 2_556
Al22 Al25 Co9 62.6(6) 2_556 2_556
Al22 Al25 Co9 128.8(3) . 2_556
Al27 Al25 Co9 105.8(15) . 2_556
Al27 Al25 Co9 52.3(6) 2_556 2_556
Co9 Al25 Co9 69.8(8) 1_556 2_556
Co9 Al25 Co9 149(2) . 2_556
Co9 Al25 Co9 101.7(9) 2 2_556
Al48 Al25 Al28 63.4(18) 1_556 2_556
Al48 Al25 Al28 63.4(18) . 2_556
Al22 Al25 Al28 48.8(14) 2_556 2_556
Al22 Al25 Al28 94.9(19) . 2_556
Al27 Al25 Al28 152.5(16) . 2_556
Al27 Al25 Al28 106.4(11) 2_556 2_556
Co9 Al25 Al28 118.0(12) 1_556 2_556
Co9 Al25 Al28 118.0(12) . 2_556
Co9 Al25 Al28 91.2(9) 2 2_556
Co9 Al25 Al28 91.2(9) 2_556 2_556
Al48 Al25 Al28 63.4(18) 1_556 .
Al48 Al25 Al28 63.4(18) . .
Al22 Al25 Al28 94.9(19) 2_556 .
Al22 Al25 Al28 48.8(14) . .
Al27 Al25 Al28 106.4(11) . .
Al27 Al25 Al28 152.5(16) 2_556 .
Co9 Al25 Al28 91.2(9) 1_556 .
Co9 Al25 Al28 91.2(9) . .
Co9 Al25 Al28 118.0(12) 2 .
Co9 Al25 Al28 118.0(12) 2_556 .
Al28 Al25 Al28 46.1(10) 2_556 .
Co6 Al26 Co6 110.0(8) 1_554 .
Co6 Al26 Co15 69.8(5) 1_554 1_554
Co6 Al26 Co15 162.9(11) . 1_554
Co6 Al26 Co15 162.9(11) 1_554 .
Co6 Al26 Co15 69.8(5) . .
Co15 Al26 Co15 105.1(9) 1_554 .
Co6 Al26 Al43 62.9(8) 1_554 1_655
Co6 Al26 Al43 62.9(8) . 1_655
Co15 Al26 Al43 126.9(4) 1_554 1_655
Co15 Al26 Al43 126.9(4) . 1_655
Co6 Al26 Al26 57.7(3) 1_554 2_554
Co6 Al26 Al26 57.7(3) . 2_554
Co15 Al26 Al26 112.9(5) 1_554 2_554
Co15 Al26 Al26 112.9(5) . 2_554
Al43 Al26 Al26 58.7(5) 1_655 2_554
Co6 Al26 Al49 136.7(11) 1_554 1_656
Co6 Al26 Al49 63.6(6) . 1_656
Co15 Al26 Al49 128.9(9) 1_554 1_656
Co15 Al26 Al49 59.5(6) . 1_656
Al43 Al26 Al49 78.5(7) 1_655 1_656
Al26 Al26 Al49 117.9(6) 2_554 1_656
Co6 Al26 Al49 63.6(6) 1_554 1_655
Co6 Al26 Al49 136.7(11) . 1_655
Co15 Al26 Al49 59.5(6) 1_554 1_655
Co15 Al26 Al49 128.9(9) . 1_655
Al43 Al26 Al49 78.5(7) 1_655 1_655
Al26 Al26 Al49 117.9(6) 2_554 1_655
Al49 Al26 Al49 91.3(9) 1_656 1_655
Co6 Al26 Al53 124.6(3) 1_554 5_664
Co6 Al26 Al53 124.6(3) . 5_664
Co15 Al26 Al53 60.9(6) 1_554 5_664
Co15 Al26 Al53 60.9(6) . 5_664
Al43 Al26 Al53 134.7(11) 1_655 5_664
Al26 Al26 Al53 166.6(9) 2_554 5_664
Al49 Al26 Al53 70.4(8) 1_656 5_664
Al49 Al26 Al53 70.4(8) 1_655 5_664
Co6 Al26 Al27 109.2(10) 1_554 1_554
Co6 Al26 Al27 109.2(10) . 1_554
Co15 Al26 Al27 56.9(5) 1_554 1_554
Co15 Al26 Al27 56.9(5) . 1_554
Al43 Al26 Al27 162.4(11) 1_655 1_554
Al26 Al26 Al27 103.7(8) 2_554 1_554
Al49 Al26 Al27 113.2(8) 1_656 1_554
Al49 Al26 Al27 113.2(8) 1_655 1_554
Al53 Al26 Al27 62.9(12) 5_664 1_554
Co6 Al26 Al34 48.8(10) 1_554 1_554
Co6 Al26 Al34 116.2(7) . 1_554
Co15 Al26 Al34 50.1(4) 1_554 1_554
Co15 Al26 Al34 115.0(9) . 1_554
Al43 Al26 Al34 106.5(8) 1_655 1_554
Al26 Al26 Al34 64.1(4) 2_554 1_554
Al49 Al26 Al34 174.5(10) 1_656 1_554
Al49 Al26 Al34 92.1(5) 1_655 1_554
Al53 Al26 Al34 106.7(8) 5_664 1_554
Al27 Al26 Al34 61.4(8) 1_554 1_554
Co6 Al26 Al34 116.2(7) 1_554 .
Co6 Al26 Al34 48.8(10) . .
Co15 Al26 Al34 115.0(9) 1_554 .
Co15 Al26 Al34 50.1(4) . .
Al43 Al26 Al34 106.5(8) 1_655 .
Al26 Al26 Al34 64.1(4) 2_554 .
Al49 Al26 Al34 92.1(5) 1_656 .
Al49 Al26 Al34 174.5(10) 1_655 .
Al53 Al26 Al34 106.7(8) 5_664 .
Al27 Al26 Al34 61.4(8) 1_554 .
Al34 Al26 Al34 84.2(9) 1_554 .
Co9 Al27 Co9 123(2) . 1_556
Co9 Al27 Al22 67.6(11) . .
Co9 Al27 Al22 67.6(11) 1_556 .
Co9 Al27 Al25 63.5(10) . .
Co9 Al27 Al25 63.5(10) 1_556 .
Al22 Al27 Al25 59.3(15) . .
Co9 Al27 Co15 164.0(19) . 1_556
Co9 Al27 Co15 68.1(5) 1_556 1_556
Al22 Al27 Co15 128.1(9) . 1_556
Al25 Al27 Co15 119.3(12) . 1_556
Co9 Al27 Co15 68.1(5) . .
Co9 Al27 Co15 164.0(19) 1_556 .
Al22 Al27 Co15 128.1(9) . .
Al25 Al27 Co15 119.3(12) . .
Co15 Al27 Co15 99.0(15) 1_556 .
Co9 Al27 Al40 138.8(18) . 5_665
Co9 Al27 Al40 59.9(8) 1_556 5_665
Al22 Al27 Al40 79.3(14) . 5_665
Al25 Al27 Al40 119.0(13) . 5_665
Co15 Al27 Al40 55.5(8) 1_556 5_665
Co15 Al27 Al40 121.4(16) . 5_665
Co9 Al27 Al40 59.9(8) . 5_664
Co9 Al27 Al40 138.8(18) 1_556 5_664
Al22 Al27 Al40 79.3(13) . 5_664
Al25 Al27 Al40 119.0(13) . 5_664
Co15 Al27 Al40 121.4(16) 1_556 5_664
Co15 Al27 Al40 55.5(8) . 5_664
Al40 Al27 Al40 91.3(13) 5_665 5_664
Co9 Al27 Al26 110.8(12) . 1_556
Co9 Al27 Al26 110.8(12) 1_556 1_556
Al22 Al27 Al26 175(2) . 1_556
Al25 Al27 Al26 115.7(18) . 1_556
Co15 Al27 Al26 53.3(8) 1_556 1_556
Co15 Al27 Al26 53.3(8) . 1_556
Al40 Al27 Al26 104.1(12) 5_665 1_556
Al40 Al27 Al26 104.1(12) 5_664 1_556
Co9 Al27 Al34 54.3(9) . .
Co9 Al27 Al34 125.2(17) 1_556 .
Al22 Al27 Al34 116.8(15) . .
Al25 Al27 Al34 73.4(13) . .
Co15 Al27 Al34 110.3(16) 1_556 .
Co15 Al27 Al34 48.8(7) . .
Al40 Al27 Al34 163.9(18) 5_665 .
Al40 Al27 Al34 90.9(5) 5_664 .
Al26 Al27 Al34 59.9(10) 1_556 .
Co9 Al27 Al34 125.2(17) . 1_556
Co9 Al27 Al34 54.3(9) 1_556 1_556
Al22 Al27 Al34 116.8(15) . 1_556
Al25 Al27 Al34 73.4(13) . 1_556
Co15 Al27 Al34 48.8(7) 1_556 1_556
Co15 Al27 Al34 110.3(16) . 1_556
Al40 Al27 Al34 90.9(5) 5_665 1_556
Al40 Al27 Al34 163.9(18) 5_664 1_556
Al26 Al27 Al34 59.9(10) 1_556 1_556
Al34 Al27 Al34 82.7(11) . 1_556
Co9 Al27 Al53 117.5(10) . 5_665
Co9 Al27 Al53 117.5(10) 1_556 5_665
Al22 Al27 Al53 126(2) . 5_665
Al25 Al27 Al53 174(2) . 5_665
Co15 Al27 Al53 58.0(9) 1_556 5_665
Co15 Al27 Al53 58.0(9) . 5_665
Al40 Al27 Al53 64.4(10) 5_665 5_665
Al40 Al27 Al53 64.4(10) 5_664 5_665
Al26 Al27 Al53 58.5(11) 1_556 5_665
Al34 Al27 Al53 102.4(13) . 5_665
Al34 Al27 Al53 102.4(13) 1_556 5_665
Al30 Al28 Al30 127.4(15) 1_556 .
Al30 Al28 Co4 163(2) 1_556 .
Al30 Al28 Co4 58.0(7) . .
Al30 Al28 Co4 58.0(7) 1_556 1_556
Al30 Al28 Co4 163(2) . 1_556
Co4 Al28 Co4 112.0(13) . 1_556
Al30 Al28 Al28 116.1(8) 1_556 2_556
Al30 Al28 Al28 116.1(8) . 2_556
Co4 Al28 Al28 58.9(4) . 2_556
Co4 Al28 Al28 58.9(4) 1_556 2_556
Al30 Al28 Al22 81.3(11) 1_556 .
Al30 Al28 Al22 81.3(11) . .
Co4 Al28 Al22 115.5(16) . .
Co4 Al28 Al22 115.5(16) 1_556 .
Al28 Al28 Al22 117.7(12) 2_556 .
Al30 Al28 Co1 65.7(8) 1_556 .
Al30 Al28 Co1 65.7(8) . .
Co4 Al28 Co1 123.6(4) . .
Co4 Al28 Co1 123.6(4) 1_556 .
Al28 Al28 Co1 165.9(6) 2_556 .
Al22 Al28 Co1 48.2(12) . .
Al30 Al28 Al48 145.4(17) 1_556 .
Al30 Al28 Al48 67.5(9) . .
Co4 Al28 Al48 50.1(18) . .
Co4 Al28 Al48 118.2(12) 1_556 .
Al28 Al28 Al48 65.3(5) 2_556 .
Al22 Al28 Al48 69.8(13) . .
Co1 Al28 Al48 104.9(9) . .
Al30 Al28 Al48 67.5(9) 1_556 1_556
Al30 Al28 Al48 145.4(17) . 1_556
Co4 Al28 Al48 118.2(12) . 1_556
Co4 Al28 Al48 50.1(18) 1_556 1_556
Al28 Al28 Al48 65.3(5) 2_556 1_556
Al22 Al28 Al48 69.8(13) . 1_556
Co1 Al28 Al48 104.9(9) . 1_556
Al48 Al28 Al48 84.5(17) . 1_556
Al30 Al28 Al25 103.1(10) 1_556 .
Al30 Al28 Al25 103.1(10) . .
Co4 Al28 Al25 89.8(16) . .
Co4 Al28 Al25 89.8(16) 1_556 .
Al28 Al28 Al25 67.0(5) 2_556 .
Al22 Al28 Al25 50.8(12) . .
Co1 Al28 Al25 98.9(8) . .
Al48 Al28 Al25 43.5(10) . .
Al48 Al28 Al25 43.5(10) 1_556 .
Co2 Al29 Co11 128.7(9) 1_554 1_554
Co2 Al29 Co11 128.7(9) 1_554 .
Co11 Al29 Co11 102.4(17) 1_554 .
Co2 Al29 Co11 140(2) 1_554 5_564
Co11 Al29 Co11 60.0(10) 1_554 5_564
Co11 Al29 Co11 60.0(10) . 5_564
Co2 Al29 Al32 60.1(13) 1_554 1_554
Co11 Al29 Al32 109.9(13) 1_554 1_554
Co11 Al29 Al32 109.9(13) . 1_554
Co11 Al29 Al32 160(2) 5_564 1_554
Co2 Al29 Al35 55.7(13) 1_554 1_554
Co11 Al29 Al35 109.0(13) 1_554 1_554
Co11 Al29 Al35 109.0(13) . 1_554
Co11 Al29 Al35 84.2(14) 5_564 1_554
Al32 Al29 Al35 115.8(18) 1_554 1_554
Co2 Al29 Al45 45.8(13) 1_554 .
Co11 Al29 Al45 168(2) 1_554 .
Co11 Al29 Al45 84.8(12) . .
Co11 Al29 Al45 132.0(16) 5_564 .
Al32 Al29 Al45 58.0(16) 1_554 .
Al35 Al29 Al45 77(2) 1_554 .
Co2 Al29 Al45 45.8(13) 1_554 1_554
Co11 Al29 Al45 84.8(12) 1_554 1_554
Co11 Al29 Al45 168(2) . 1_554
Co11 Al29 Al45 132.0(16) 5_564 1_554
Al32 Al29 Al45 58.0(16) 1_554 1_554
Al35 Al29 Al45 77(2) 1_554 1_554
Al45 Al29 Al45 86(2) . 1_554
Co2 Al29 Al18 103.3(16) 1_554 .
Co11 Al29 Al18 113.7(17) 1_554 .
Co11 Al29 Al18 50.0(9) . .
Co11 Al29 Al18 106.2(14) 5_564 .
Al32 Al29 Al18 60.2(10) 1_554 .
Al35 Al29 Al18 135.4(9) 1_554 .
Al45 Al29 Al18 63.4(16) . .
Al45 Al29 Al18 118(2) 1_554 .
Co2 Al29 Al18 103.3(16) 1_554 1_554
Co11 Al29 Al18 50.0(9) 1_554 1_554
Co11 Al29 Al18 113.7(17) . 1_554
Co11 Al29 Al18 106.2(14) 5_564 1_554
Al32 Al29 Al18 60.2(10) 1_554 1_554
Al35 Al29 Al18 135.4(9) 1_554 1_554
Al45 Al29 Al18 118(2) . 1_554
Al45 Al29 Al18 63.4(16) 1_554 1_554
Al18 Al29 Al18 84.2(13) . 1_554
Co2 Al29 Al31 167(2) 1_554 .
Co11 Al29 Al31 52.9(9) 1_554 .
Co11 Al29 Al31 52.9(9) . .
Co11 Al29 Al31 52.8(10) 5_564 .
Al32 Al29 Al31 107.1(15) 1_554 .
Al35 Al29 Al31 137.1(18) 1_554 .
Al45 Al29 Al31 129.3(17) . .
Al45 Al29 Al31 129.3(17) 1_554 .
Al18 Al29 Al31 67.7(11) . .
Al18 Al29 Al31 67.7(11) 1_554 .
Co2 Al29 Al31 100.9(14) 1_554 5_563
Co11 Al29 Al31 51.9(8) 1_554 5_563
Co11 Al29 Al31 109.3(16) . 5_563
Co11 Al29 Al31 50.1(8) 5_564 5_563
Al32 Al29 Al31 139.7(8) 1_554 5_563
Al35 Al29 Al31 58.0(9) 1_554 5_563
Al45 Al29 Al31 135(2) . 5_563
Al45 Al29 Al31 83.0(15) 1_554 5_563
Al18 Al29 Al31 155.2(19) . 5_563
Al18 Al29 Al31 95.3(7) 1_554 5_563
Al31 Al29 Al31 89.2(11) . 5_563
Co4 Al30 Al28 65.0(8) . 1_554
Co4 Al30 Al28 65.0(8) . .
Al28 Al30 Al28 127.4(15) 1_554 .
Co4 Al30 Al55 57(2) . .
Al28 Al30 Al55 83.3(12) 1_554 .
Al28 Al30 Al55 83.3(12) . .
Co4 Al30 Co1 126.4(8) . .
Al28 Al30 Co1 157.9(16) 1_554 .
Al28 Al30 Co1 61.6(6) . .
Al55 Al30 Co1 118.7(10) . .
Co4 Al30 Co1 126.4(8) . 1_554
Al28 Al30 Co1 61.6(6) 1_554 1_554
Al28 Al30 Co1 157.9(16) . 1_554
Al55 Al30 Co1 118.7(10) . 1_554
Co1 Al30 Co1 102.9(12) . 1_554
Co4 Al30 Al48 51(2) . .
Al28 Al30 Al48 68.3(9) 1_554 .
Al28 Al30 Al48 68.3(9) . .
Al55 Al30 Al48 108.3(19) . .
Co1 Al30 Al48 103.1(11) . .
Co1 Al30 Al48 103.1(11) 1_554 .
Co4 Al30 Al22 100.2(18) . .
Al28 Al30 Al22 124.5(15) 1_554 .
Al28 Al30 Al22 52.2(9) . .
Al55 Al30 Al22 135.3(10) . .
Co1 Al30 Al22 40.7(10) . .
Co1 Al30 Al22 105.8(12) 1_554 .
Al48 Al30 Al22 62.8(11) . .
Co4 Al30 Al22 100.2(18) . 1_554
Al28 Al30 Al22 52.2(9) 1_554 1_554
Al28 Al30 Al22 124.5(15) . 1_554
Al55 Al30 Al22 135.3(10) . 1_554
Co1 Al30 Al22 105.8(12) . 1_554
Co1 Al30 Al22 40.7(10) 1_554 1_554
Al48 Al30 Al22 62.8(11) . 1_554
Al22 Al30 Al22 82.4(14) . 1_554
Co4 Al30 Al21 109.9(17) . 1_554
Al28 Al30 Al21 71.5(8) 1_554 1_554
Al28 Al30 Al21 142.6(14) . 1_554
Al55 Al30 Al21 65.8(12) . 1_554
Co1 Al30 Al21 114.6(11) . 1_554
Co1 Al30 Al21 56.4(7) 1_554 1_554
Al48 Al30 Al21 139.8(6) . 1_554
Al22 Al30 Al21 149.9(14) . 1_554
Al22 Al30 Al21 92.8(8) 1_554 1_554
Co4 Al30 Al21 109.9(17) . .
Al28 Al30 Al21 142.6(14) 1_554 .
Al28 Al30 Al21 71.5(8) . .
Al55 Al30 Al21 65.8(12) . .
Co1 Al30 Al21 56.4(7) . .
Co1 Al30 Al21 114.6(11) 1_554 .
Al48 Al30 Al21 139.8(6) . .
Al22 Al30 Al21 92.8(8) . .
Al22 Al30 Al21 149.9(14) 1_554 .
Al21 Al30 Al21 76.6(10) 1_554 .
Co12 Al31 Al24 67.1(7) . .
Co12 Al31 Al24 67.1(7) . 1_554
Al24 Al31 Al24 115.6(12) . 1_554
Co12 Al31 Co11 129.6(5) . .
Al24 Al31 Co11 65.1(6) . .
Al24 Al31 Co11 151.8(11) 1_554 .
Co12 Al31 Co11 129.6(5) . 1_554
Al24 Al31 Co11 151.8(11) . 1_554
Al24 Al31 Co11 65.1(6) 1_554 1_554
Co11 Al31 Co11 100.6(9) . 1_554
Co12 Al31 Co11 144.2(12) . 5_564
Al24 Al31 Co11 121.9(6) . 5_564
Al24 Al31 Co11 121.9(6) 1_554 5_564
Co11 Al31 Co11 60.8(6) . 5_564
Co11 Al31 Co11 60.8(6) 1_554 5_564
Co12 Al31 Al50 55.3(9) . .
Al24 Al31 Al50 58.6(6) . .
Al24 Al31 Al50 58.6(6) 1_554 .
Co11 Al31 Al50 108.8(7) . .
Co11 Al31 Al50 108.8(7) 1_554 .
Co11 Al31 Al50 160.4(11) 5_564 .
Co12 Al31 Al35 53.6(6) . 5_564
Al24 Al31 Al35 119.8(10) . 5_564
Al24 Al31 Al35 50.8(7) 1_554 5_564
Co11 Al31 Al35 156.0(11) . 5_564
Co11 Al31 Al35 83.5(5) 1_554 5_564
Co11 Al31 Al35 102.6(9) 5_564 5_564
Al50 Al31 Al35 91.9(9) . 5_564
Co12 Al31 Al35 53.6(6) . 5_565
Al24 Al31 Al35 50.8(7) . 5_565
Al24 Al31 Al35 119.8(10) 1_554 5_565
Co11 Al31 Al35 83.5(5) . 5_565
Co11 Al31 Al35 156.0(11) 1_554 5_565
Co11 Al31 Al35 102.6(9) 5_564 5_565
Al50 Al31 Al35 91.9(9) . 5_565
Al35 Al31 Al35 83.7(9) 5_564 5_565
Co12 Al31 Al29 160.3(13) . .
Al24 Al31 Al29 104.1(8) . .
Al24 Al31 Al29 104.1(8) 1_554 .
Co11 Al31 Al29 51.9(5) . .
Co11 Al31 Al29 51.9(5) 1_554 .
Co11 Al31 Al29 55.4(10) 5_564 .
Al50 Al31 Al29 105.0(12) . .
Al35 Al31 Al29 135.3(6) 5_564 .
Al35 Al31 Al29 135.3(6) 5_565 .
Co12 Al31 Al29 104.7(11) . 5_563
Al24 Al31 Al29 152.5(11) . 5_563
Al24 Al31 Al29 81.8(7) 1_554 5_563
Co11 Al31 Al29 110.1(10) . 5_563
Co11 Al31 Al29 53.7(8) 1_554 5_563
Co11 Al31 Al29 49.8(8) 5_564 5_563
Al50 Al31 Al29 139.7(7) . 5_563
Al35 Al31 Al29 53.6(10) 5_564 5_563
Al35 Al31 Al29 102.5(11) 5_565 5_563
Al29 Al31 Al29 90.8(11) . 5_563
Co12 Al31 Al29 104.7(11) . 5_564
Al24 Al31 Al29 81.8(7) . 5_564
Al24 Al31 Al29 152.5(11) 1_554 5_564
Co11 Al31 Al29 53.7(8) . 5_564
Co11 Al31 Al29 110.1(10) 1_554 5_564
Co11 Al31 Al29 49.8(8) 5_564 5_564
Al50 Al31 Al29 139.7(7) . 5_564
Al35 Al31 Al29 102.5(11) 5_564 5_564
Al35 Al31 Al29 53.6(10) 5_565 5_564
Al29 Al31 Al29 90.8(11) . 5_564
Al29 Al31 Al29 74.9(11) 5_563 5_564
Co2 Al32 Co10 144.9(10) . .
Co2 Al32 Co14 127.2(5) . .
Co10 Al32 Co14 62.2(6) . .
Co2 Al32 Co14 127.2(5) . 1_556
Co10 Al32 Co14 62.2(6) . 1_556
Co14 Al32 Co14 105.4(9) . 1_556
Co2 Al32 Al33 50.8(7) . 1_556
Co10 Al32 Al33 94.1(9) . 1_556
Co14 Al32 Al33 114.7(7) . 1_556
Co14 Al32 Al33 114.7(7) 1_556 1_556
Co2 Al32 Al42 161.5(10) . 1_556
Co10 Al32 Al42 53.5(7) . 1_556
Co14 Al32 Al42 54.0(5) . 1_556
Co14 Al32 Al42 54.0(5) 1_556 1_556
Al33 Al32 Al42 147.6(9) 1_556 1_556
Co2 Al32 Al29 49.7(11) . 1_556
Co10 Al32 Al29 165.3(13) . 1_556
Co14 Al32 Al29 110.7(8) . 1_556
Co14 Al32 Al29 110.7(8) 1_556 1_556
Al33 Al32 Al29 100.6(13) 1_556 1_556
Al42 Al32 Al29 111.8(12) 1_556 1_556
Co2 Al32 Al45 47.8(12) . 1_556
Co10 Al32 Al45 121.7(16) . 1_556
Co14 Al32 Al45 174.9(13) . 1_556
Co14 Al32 Al45 79.6(12) 1_556 1_556
Al33 Al32 Al45 62.8(16) 1_556 1_556
Al42 Al32 Al45 130.6(12) 1_556 1_556
Al29 Al32 Al45 66.3(17) 1_556 1_556
Co2 Al32 Al45 47.8(12) . .
Co10 Al32 Al45 121.7(16) . .
Co14 Al32 Al45 79.6(12) . .
Co14 Al32 Al45 174.9(13) 1_556 .
Al33 Al32 Al45 62.8(16) 1_556 .
Al42 Al32 Al45 130.6(12) 1_556 .
Al29 Al32 Al45 66.3(17) 1_556 .
Al45 Al32 Al45 95(2) 1_556 .
Co2 Al32 Al18 100.3(9) . .
Co10 Al32 Al18 104.3(8) . .
Co14 Al32 Al18 45.4(8) . .
Co14 Al32 Al18 114.9(9) 1_556 .
Al33 Al32 Al18 130.1(6) 1_556 .
Al42 Al32 Al18 67.2(7) 1_556 .
Al29 Al32 Al18 66.0(9) 1_556 .
Al45 Al32 Al18 132.1(19) 1_556 .
Al45 Al32 Al18 68.1(15) . .
Co2 Al32 Al18 100.3(9) . 1_556
Co10 Al32 Al18 104.3(8) . 1_556
Co14 Al32 Al18 114.9(9) . 1_556
Co14 Al32 Al18 45.4(8) 1_556 1_556
Al33 Al32 Al18 130.1(6) 1_556 1_556
Al42 Al32 Al18 67.2(7) 1_556 1_556
Al29 Al32 Al18 66.0(9) 1_556 1_556
Al45 Al32 Al18 68.1(15) 1_556 1_556
Al45 Al32 Al18 132.1(19) . 1_556
Al18 Al32 Al18 89.8(10) . 1_556
Co2 Al32 Al46 104.3(9) . 1_556
Co10 Al32 Al46 53.2(8) . 1_556
Co14 Al32 Al46 115.1(10) . 1_556
Co14 Al32 Al46 49.0(8) 1_556 1_556
Al33 Al32 Al46 67.6(8) 1_556 1_556
Al42 Al32 Al46 89.1(9) 1_556 1_556
Al29 Al32 Al46 133.4(7) 1_556 1_556
Al45 Al32 Al46 68.6(16) 1_556 1_556
Al45 Al32 Al46 129.7(19) . 1_556
Al18 Al32 Al46 155.4(11) . 1_556
Al18 Al32 Al46 87.2(8) 1_556 1_556
Co2 Al33 Al53 52.7(12) 1_554 .
Co2 Al33 Al19 144.5(11) 1_554 1_554
Al53 Al33 Al19 162.9(15) . 1_554
Co2 Al33 Co8 130.3(5) 1_554 .
Al53 Al33 Co8 113.8(9) . .
Al19 Al33 Co8 57.7(6) 1_554 .
Co2 Al33 Co8 130.3(5) 1_554 1_554
Al53 Al33 Co8 113.8(9) . 1_554
Al19 Al33 Co8 57.7(6) 1_554 1_554
Co8 Al33 Co8 99.4(10) . 1_554
Co2 Al33 Al32 57.4(7) 1_554 1_554
Al53 Al33 Al32 110.0(15) . 1_554
Al19 Al33 Al32 87.1(8) 1_554 1_554
Co8 Al33 Al32 109.7(7) . 1_554
Co8 Al33 Al32 109.7(7) 1_554 1_554
Co2 Al33 Al45 46.9(13) 1_554 1_554
Al53 Al33 Al45 74.9(17) . 1_554
Al19 Al33 Al45 116.3(16) 1_554 1_554
Co8 Al33 Al45 167.5(17) . 1_554
Co8 Al33 Al45 84.4(13) 1_554 1_554
Al32 Al33 Al45 57.9(14) 1_554 1_554
Co2 Al33 Al45 46.9(13) 1_554 .
Al53 Al33 Al45 74.9(17) . .
Al19 Al33 Al45 116.3(16) 1_554 .
Co8 Al33 Al45 84.4(13) . .
Co8 Al33 Al45 167.5(17) 1_554 .
Al32 Al33 Al45 57.9(14) 1_554 .
Al45 Al33 Al45 90(2) 1_554 .
Co2 Al33 Al44 163.9(12) 1_554 5_665
Al53 Al33 Al44 111.3(13) . 5_665
Al19 Al33 Al44 51.6(8) 1_554 5_665
Co8 Al33 Al44 51.9(5) . 5_665
Co8 Al33 Al44 51.9(5) 1_554 5_665
Al32 Al33 Al44 138.7(11) 1_554 5_665
Al45 Al33 Al44 135.2(12) 1_554 5_665
Al45 Al33 Al44 135.2(12) . 5_665
Co2 Al33 Al40 108.4(9) 1_554 1_556
Al53 Al33 Al40 69.4(10) . 1_556
Al19 Al33 Al40 98.1(9) 1_554 1_556
Co8 Al33 Al40 45.9(6) . 1_556
Co8 Al33 Al40 107.9(9) 1_554 1_556
Al32 Al33 Al40 138.3(5) 1_554 1_556
Al45 Al33 Al40 144.2(18) 1_554 1_556
Al45 Al33 Al40 83.4(14) . 1_556
Al44 Al33 Al40 60.5(7) 5_665 1_556
Co2 Al33 Al40 108.4(9) 1_554 .
Al53 Al33 Al40 69.4(10) . .
Al19 Al33 Al40 98.1(9) 1_554 .
Co8 Al33 Al40 107.9(9) . .
Co8 Al33 Al40 45.9(6) 1_554 .
Al32 Al33 Al40 138.3(5) 1_554 .
Al45 Al33 Al40 83.4(14) 1_554 .
Al45 Al33 Al40 144.2(18) . .
Al44 Al33 Al40 60.5(7) 5_665 .
Al40 Al33 Al40 82.2(8) 1_556 .
Co2 Al33 Al46 102.5(10) 1_554 1_554
Al53 Al33 Al46 136.3(8) . 1_554
Al19 Al33 Al46 52.5(8) 1_554 1_554
Co8 Al33 Al46 109.3(11) . 1_554
Co8 Al33 Al46 50.9(8) 1_554 1_554
Al32 Al33 Al46 59.2(8) 1_554 1_554
Al45 Al33 Al46 63.8(16) 1_554 1_554
Al45 Al33 Al46 116.6(17) . 1_554
Al44 Al33 Al46 89.9(11) 5_665 1_554
Al40 Al33 Al46 148.9(13) 1_556 1_554
Al40 Al33 Al46 91.5(7) . 1_554
Co6 Al34 Co15 75.0(11) . .
Co6 Al34 Co15 75.0(11) . 2
Co15 Al34 Co15 150(2) . 2
Co6 Al34 Co9 144.0(7) . 2
Co15 Al34 Co9 140.9(17) . 2
Co15 Al34 Co9 69.0(7) 2 2
Co6 Al34 Co9 144.0(7) . .
Co15 Al34 Co9 69.0(7) . .
Co15 Al34 Co9 140.9(17) 2 .
Co9 Al34 Co9 71.9(14) 2 .
Co6 Al34 Al26 53.2(7) . .
Co15 Al34 Al26 54.7(6) . .
Co15 Al34 Al26 105.5(11) 2 .
Co9 Al34 Al26 137.9(5) 2 .
Co9 Al34 Al26 103.2(5) . .
Co6 Al34 Al26 53.2(7) . 1_556
Co15 Al34 Al26 54.7(6) . 1_556
Co15 Al34 Al26 105.5(11) 2 1_556
Co9 Al34 Al26 137.9(5) 2 1_556
Co9 Al34 Al26 103.2(5) . 1_556
Al26 Al34 Al26 84.2(9) . 1_556
Co6 Al34 Al26 53.2(7) . 2
Co15 Al34 Al26 105.5(11) . 2
Co15 Al34 Al26 54.7(6) 2 2
Co9 Al34 Al26 103.2(5) 2 2
Co9 Al34 Al26 137.9(5) . 2
Al26 Al34 Al26 106.4(14) . 2
Al26 Al34 Al26 51.9(7) 1_556 2
Co6 Al34 Al26 53.2(7) . 2_554
Co15 Al34 Al26 105.5(11) . 2_554
Co15 Al34 Al26 54.7(6) 2 2_554
Co9 Al34 Al26 103.2(5) 2 2_554
Co9 Al34 Al26 137.9(5) . 2_554
Al26 Al34 Al26 51.9(7) . 2_554
Al26 Al34 Al26 106.4(14) 1_556 2_554
Al26 Al34 Al26 84.2(9) 2 2_554
Co6 Al34 Al27 110.8(11) . 2
Co15 Al34 Al27 136.9(6) . 2
Co15 Al34 Al27 56.8(8) 2 2
Co9 Al34 Al27 47.5(7) 2 2
Co9 Al34 Al27 95.8(14) . 2
Al26 Al34 Al27 93.4(6) . 2
Al26 Al34 Al27 160.9(14) 1_556 2
Al26 Al34 Al27 111.5(8) 2 2
Al26 Al34 Al27 58.7(8) 2_554 2
Co6 Al34 Al27 110.8(11) . .
Co15 Al34 Al27 56.8(8) . .
Co15 Al34 Al27 136.9(6) 2 .
Co9 Al34 Al27 95.8(14) 2 .
Co9 Al34 Al27 47.5(7) . .
Al26 Al34 Al27 111.5(8) . .
Al26 Al34 Al27 58.7(8) 1_556 .
Al26 Al34 Al27 93.4(6) 2 .
Al26 Al34 Al27 160.9(14) 2_554 .
Al27 Al34 Al27 138(2) 2 .
Co6 Al34 Al27 110.8(11) . 2_556
Co15 Al34 Al27 136.9(6) . 2_556
Co15 Al34 Al27 56.8(8) 2 2_556
Co9 Al34 Al27 47.5(7) 2 2_556
Co9 Al34 Al27 95.8(14) . 2_556
Al26 Al34 Al27 160.9(14) . 2_556
Al26 Al34 Al27 93.4(6) 1_556 2_556
Al26 Al34 Al27 58.7(8) 2 2_556
Al26 Al34 Al27 111.5(8) 2_554 2_556
Al27 Al34 Al27 82.7(11) 2 2_556
Al27 Al34 Al27 82.8(13) . 2_556
Al24 Al35 Co12 64.0(8) 5_565 5_564
Al24 Al35 Co12 64.0(8) 5_565 5_565
Co12 Al35 Co12 108.6(13) 5_564 5_565
Al24 Al35 Co2 139.2(15) 5_565 .
Co12 Al35 Co2 125.7(7) 5_564 .
Co12 Al35 Co2 125.7(7) 5_565 .
Al24 Al35 Al53 173.6(17) 5_565 1_556
Co12 Al35 Al53 113.2(10) 5_564 1_556
Co12 Al35 Al53 113.2(10) 5_565 1_556
Co2 Al35 Al53 47.2(11) . 1_556
Al24 Al35 Al47 57.9(10) 5_565 5_565
Co12 Al35 Al47 56.0(7) 5_564 5_565
Co12 Al35 Al47 56.0(7) 5_565 5_565
Co2 Al35 Al47 162.9(15) . 5_565
Al53 Al35 Al47 115.7(15) 1_556 5_565
Al24 Al35 Al49 102.3(10) 5_565 5_565
Co12 Al35 Al49 113.5(11) 5_564 5_565
Co12 Al35 Al49 42.5(6) 5_565 5_565
Co2 Al35 Al49 106.6(11) . 5_565
Al53 Al35 Al49 73.3(10) 1_556 5_565
Al47 Al35 Al49 62.3(8) 5_565 5_565
Al24 Al35 Al49 102.3(10) 5_565 5_564
Co12 Al35 Al49 42.5(6) 5_564 5_564
Co12 Al35 Al49 113.5(11) 5_565 5_564
Co2 Al35 Al49 106.6(11) . 5_564
Al53 Al35 Al49 73.3(10) 1_556 5_564
Al47 Al35 Al49 62.3(8) 5_565 5_564
Al49 Al35 Al49 88.8(10) 5_565 5_564
Al24 Al35 Al29 92.0(14) 5_565 1_556
Co12 Al35 Al29 113.6(9) 5_564 1_556
Co12 Al35 Al29 113.6(9) 5_565 1_556
Co2 Al35 Al29 47.1(11) . 1_556
Al53 Al35 Al29 94.4(16) 1_556 1_556
Al47 Al35 Al29 150.0(16) 5_565 1_556
Al49 Al35 Al29 132.4(7) 5_565 1_556
Al49 Al35 Al29 132.4(7) 5_564 1_556
Al24 Al35 Al31 50.6(6) 5_565 5_564
Co12 Al35 Al31 47.9(6) 5_564 5_564
Co12 Al35 Al31 114.4(12) 5_565 5_564
Co2 Al35 Al31 103.0(10) . 5_564
Al53 Al35 Al31 132.4(8) 1_556 5_564
Al47 Al35 Al31 89.6(9) 5_565 5_564
Al49 Al35 Al31 150.2(13) 5_565 5_564
Al49 Al35 Al31 86.3(6) 5_564 5_564
Al29 Al35 Al31 68.5(10) 1_556 5_564
Al24 Al35 Al31 50.6(6) 5_565 5_565
Co12 Al35 Al31 114.4(12) 5_564 5_565
Co12 Al35 Al31 47.9(6) 5_565 5_565
Co2 Al35 Al31 103.0(10) . 5_565
Al53 Al35 Al31 132.4(8) 1_556 5_565
Al47 Al35 Al31 89.6(9) 5_565 5_565
Al49 Al35 Al31 86.3(6) 5_565 5_565
Al49 Al35 Al31 150.2(13) 5_564 5_565
Al29 Al35 Al31 68.5(10) 1_556 5_565
Al31 Al35 Al31 83.7(9) 5_564 5_565
Al54 Al36 Co7 69.0(17) . .
Al54 Al36 Co7 69.0(17) . 2_556
Co7 Al36 Co7 138(3) . 2_556
Al54 Al36 Al38 113.6(15) . 2_554
Co7 Al36 Al38 140.7(7) . 2_554
Co7 Al36 Al38 60.9(10) 2_556 2_554
Al54 Al36 Al38 113.6(15) . 1_557
Co7 Al36 Al38 60.9(10) . 1_557
Co7 Al36 Al38 140.7(7) 2_556 1_557
Al38 Al36 Al38 133(3) 2_554 1_557
Al54 Al36 Al38 113.6(15) . 2
Co7 Al36 Al38 140.7(7) . 2
Co7 Al36 Al38 60.9(10) 2_556 2
Al38 Al36 Al38 76.6(15) 2_554 2
Al38 Al36 Al38 84.9(18) 1_557 2
Al54 Al36 Al38 113.6(15) . 1_556
Co7 Al36 Al38 60.9(10) . 1_556
Co7 Al36 Al38 140.7(7) 2_556 1_556
Al38 Al36 Al38 84.9(18) 2_554 1_556
Al38 Al36 Al38 76.6(15) 1_557 1_556
Al38 Al36 Al38 133(3) 2 1_556
Co8 Al37 Co13 152(2) . 5_665
Co8 Al37 Co13 124.8(10) . .
Co13 Al37 Co13 64.4(11) 5_665 .
Co8 Al37 Co13 124.8(10) . 1_554
Co13 Al37 Co13 64.4(11) 5_665 1_554
Co13 Al37 Co13 107.6(18) . 1_554
Co8 Al37 Al19 62.0(11) . 1_554
Co13 Al37 Al19 127.1(10) 5_665 1_554
Co13 Al37 Al19 147(2) . 1_554
Co13 Al37 Al19 64.7(6) 1_554 1_554
Co8 Al37 Al19 62.0(11) . .
Co13 Al37 Al19 127.1(10) 5_665 .
Co13 Al37 Al19 64.7(6) . .
Co13 Al37 Al19 147(2) 1_554 .
Al19 Al37 Al19 103.8(18) 1_554 .
Co8 Al37 Al44 53.4(10) . 5_666
Co13 Al37 Al44 108.2(14) 5_665 5_666
Co13 Al37 Al44 82.8(6) . 5_666
Co13 Al37 Al44 160.6(17) 1_554 5_666
Al19 Al37 Al44 115.0(18) 1_554 5_666
Al19 Al37 Al44 51.8(9) . 5_666
Co8 Al37 Al44 53.4(10) . 5_665
Co13 Al37 Al44 108.2(14) 5_665 5_665
Co13 Al37 Al44 160.6(17) . 5_665
Co13 Al37 Al44 82.8(6) 1_554 5_665
Al19 Al37 Al44 51.8(9) 1_554 5_665
Al19 Al37 Al44 115.0(18) . 5_665
Al44 Al37 Al44 82.8(13) 5_666 5_665
Co8 Al37 Al39 105.9(14) . 5_666
Co13 Al37 Al39 55.7(10) 5_665 5_666
Co13 Al37 Al39 53.1(8) . 5_666
Co13 Al37 Al39 119.6(19) 1_554 5_666
Al19 Al37 Al39 159.3(19) 1_554 5_666
Al19 Al37 Al39 82.5(6) . 5_666
Al44 Al37 Al39 53.5(9) 5_666 5_666
Al44 Al37 Al39 107.5(15) 5_665 5_666
Co8 Al37 Al39 105.9(14) . 5_665
Co13 Al37 Al39 55.7(10) 5_665 5_665
Co13 Al37 Al39 119.6(19) . 5_665
Co13 Al37 Al39 53.1(8) 1_554 5_665
Al19 Al37 Al39 82.5(6) 1_554 5_665
Al19 Al37 Al39 159.3(19) . 5_665
Al44 Al37 Al39 107.5(15) 5_666 5_665
Al44 Al37 Al39 53.5(9) 5_665 5_665
Al39 Al37 Al39 85.3(14) 5_666 5_665
Co8 Al37 Al39 155(2) . 1_554
Co13 Al37 Al39 52.9(11) 5_665 1_554
Co13 Al37 Al39 54.4(9) . 1_554
Co13 Al37 Al39 54.4(9) 1_554 1_554
Al19 Al37 Al39 105.0(13) 1_554 1_554
Al19 Al37 Al39 105.0(13) . 1_554
Al44 Al37 Al39 137.0(8) 5_666 1_554
Al44 Al37 Al39 137.0(8) 5_665 1_554
Al39 Al37 Al39 92.1(13) 5_666 1_554
Al39 Al37 Al39 92.1(13) 5_665 1_554
Co8 Al37 Al46 52.2(12) . .
Co13 Al37 Al46 155.9(19) 5_665 .
Co13 Al37 Al46 103.3(13) . .
Co13 Al37 Al46 103.3(13) 1_554 .
Al19 Al37 Al46 52.8(9) 1_554 .
Al19 Al37 Al46 52.8(9) . .
Al44 Al37 Al46 89.7(14) 5_666 .
Al44 Al37 Al46 89.7(14) 5_665 .
Al39 Al37 Al46 135.0(9) 5_666 .
Al39 Al37 Al46 135.0(9) 5_665 .
Al39 Al37 Al46 103.0(15) 1_554 .
Co3 Al38 Al20 59.0(17) . .
Co3 Al38 Al42 66.0(17) . .
Al20 Al38 Al42 125(2) . .
Co3 Al38 Co7 136.5(8) . 1_554
Al20 Al38 Co7 112.6(16) . 1_554
Al42 Al38 Co7 106.6(15) . 1_554
Co3 Al38 Co7 136.5(8) . 1_553
Al20 Al38 Co7 112.6(16) . 1_553
Al42 Al38 Co7 106.6(15) . 1_553
Co7 Al38 Co7 86.9(16) 1_554 1_553
Co3 Al38 Co16 142(3) . 1_554
Al20 Al38 Co16 159(2) . 1_554
Al42 Al38 Co16 76.4(15) . 1_554
Co7 Al38 Co16 54.4(10) 1_554 1_554
Co7 Al38 Co16 54.4(10) 1_553 1_554
Co3 Al38 Al41 110.0(18) . 1_554
Al20 Al38 Al41 141.1(7) . 1_554
Al42 Al38 Al41 59.8(10) . 1_554
Co7 Al38 Al41 46.7(8) 1_554 1_554
Co7 Al38 Al41 100.0(16) 1_553 1_554
Co16 Al38 Al41 45.6(8) 1_554 1_554
Co3 Al38 Al41 110.0(18) . 1_553
Al20 Al38 Al41 141.1(7) . 1_553
Al42 Al38 Al41 59.8(10) . 1_553
Co7 Al38 Al41 100.0(16) 1_554 1_553
Co7 Al38 Al41 46.7(8) 1_553 1_553
Co16 Al38 Al41 45.6(8) 1_554 1_553
Al41 Al38 Al41 77.3(13) 1_554 1_553
Co3 Al38 Al36 115(2) . 1_553
Al20 Al38 Al36 69.8(15) . 1_553
Al42 Al38 Al36 140.9(7) . 1_553
Co7 Al38 Al36 97.2(19) 1_554 1_553
Co7 Al38 Al36 43.3(10) 1_553 1_553
Co16 Al38 Al36 93.7(18) 1_554 1_553
Al41 Al38 Al36 135(2) 1_554 1_553
Al41 Al38 Al36 86.0(9) 1_553 1_553
Co3 Al38 Al36 115(2) . 1_554
Al20 Al38 Al36 69.8(15) . 1_554
Al42 Al38 Al36 140.9(7) . 1_554
Co7 Al38 Al36 43.3(10) 1_554 1_554
Co7 Al38 Al36 97.2(19) 1_553 1_554
Co16 Al38 Al36 93.7(18) 1_554 1_554
Al41 Al38 Al36 86.0(9) 1_554 1_554
Al41 Al38 Al36 135(2) 1_553 1_554
Al36 Al38 Al36 76.6(15) 1_553 1_554
Co1 Al39 Co13 144.5(14) . 5_666
Co1 Al39 Co13 128.0(5) . 1_556
Co13 Al39 Co13 62.5(6) 5_666 1_556
Co1 Al39 Co13 128.0(5) . .
Co13 Al39 Co13 62.5(6) 5_666 .
Co13 Al39 Co13 103.4(10) 1_556 .
Co1 Al39 Al44 54.0(9) . .
Co13 Al39 Al44 90.5(11) 5_666 .
Co13 Al39 Al44 114.7(8) 1_556 .
Co13 Al39 Al44 114.7(8) . .
Co1 Al39 Al37 103.4(12) . 5_666
Co13 Al39 Al37 53.6(9) 5_666 5_666
Co13 Al39 Al37 51.2(9) 1_556 5_666
Co13 Al39 Al37 115.9(12) . 5_666
Al44 Al39 Al37 64.6(11) . 5_666
Co1 Al39 Al37 103.4(12) . 5_665
Co13 Al39 Al37 53.6(9) 5_666 5_665
Co13 Al39 Al37 115.9(12) 1_556 5_665
Co13 Al39 Al37 51.2(9) . 5_665
Al44 Al39 Al37 64.6(11) . 5_665
Al37 Al39 Al37 85.3(14) 5_666 5_665
Co1 Al39 Al37 164.5(15) . 1_556
Co13 Al39 Al37 51.0(11) 5_666 1_556
Co13 Al39 Al37 52.3(5) 1_556 1_556
Co13 Al39 Al37 52.3(5) . 1_556
Al44 Al39 Al37 141.5(14) . 1_556
Al37 Al39 Al37 87.9(13) 5_666 1_556
Al37 Al39 Al37 87.9(13) 5_665 1_556
Co1 Al39 Al51 92.7(14) . .
Co13 Al39 Al51 112.6(14) 5_666 .
Co13 Al39 Al51 117.4(14) 1_556 .
Co13 Al39 Al51 51.9(11) . .
Al44 Al39 Al51 128.0(12) . .
Al37 Al39 Al51 163.9(19) 5_666 .
Al37 Al39 Al51 91.8(10) 5_665 .
Al37 Al39 Al51 76.2(15) 1_556 .
Co1 Al39 Al51 92.7(14) . 1_556
Co13 Al39 Al51 112.6(14) 5_666 1_556
Co13 Al39 Al51 51.9(11) 1_556 1_556
Co13 Al39 Al51 117.4(14) . 1_556
Al44 Al39 Al51 128.0(12) . 1_556
Al37 Al39 Al51 91.8(10) 5_666 1_556
Al37 Al39 Al51 163.9(19) 5_665 1_556
Al37 Al39 Al51 76.2(15) 1_556 1_556
Al51 Al39 Al51 86.6(17) . 1_556
Co1 Al39 Al21 59.7(9) . .
Co13 Al39 Al21 155.8(13) 5_666 .
Co13 Al39 Al21 104.6(8) 1_556 .
Co13 Al39 Al21 104.6(8) . .
Al44 Al39 Al21 113.8(12) . .
Al37 Al39 Al21 136.0(7) 5_666 .
Al37 Al39 Al21 136.0(7) 5_665 .
Al37 Al39 Al21 104.7(14) 1_556 .
Al51 Al39 Al21 52.8(11) . .
Al51 Al39 Al21 52.8(11) 1_556 .
Co8 Al40 Co9 143.4(14) 1_554 5_664
Co8 Al40 Co15 151.1(14) 1_554 5_664
Co9 Al40 Co15 65.6(8) 5_664 5_664
Co8 Al40 Al27 132.8(7) 1_554 5_665
Co9 Al40 Al27 50.0(8) 5_664 5_665
Co15 Al40 Al27 58.9(9) 5_664 5_665
Co8 Al40 Al27 132.8(7) 1_554 5_664
Co9 Al40 Al27 50.0(8) 5_664 5_664
Co15 Al40 Al27 58.9(9) 5_664 5_664
Al27 Al40 Al27 91.3(13) 5_665 5_664
Co8 Al40 Al33 57.2(7) 1_554 1_554
Co9 Al40 Al33 138.3(4) 5_664 1_554
Co15 Al40 Al33 102.8(9) 5_664 1_554
Al27 Al40 Al33 157.5(14) 5_665 1_554
Al27 Al40 Al33 89.1(7) 5_664 1_554
Co8 Al40 Al33 57.2(7) 1_554 .
Co9 Al40 Al33 138.3(4) 5_664 .
Co15 Al40 Al33 102.8(9) 5_664 .
Al27 Al40 Al33 89.1(7) 5_665 .
Al27 Al40 Al33 157.5(14) 5_664 .
Al33 Al40 Al33 82.2(8) 1_554 .
Co8 Al40 Al44 53.5(7) 1_554 5_665
Co9 Al40 Al44 101.5(10) 5_664 5_665
Co15 Al40 Al44 138.2(5) 5_664 5_665
Al27 Al40 Al44 81.9(9) 5_665 5_665
Al27 Al40 Al44 143.0(14) 5_664 5_665
Al33 Al40 Al44 110.6(10) 1_554 5_665
Al33 Al40 Al44 59.3(8) . 5_665
Co8 Al40 Al44 53.5(7) 1_554 5_664
Co9 Al40 Al44 101.5(10) 5_664 5_664
Co15 Al40 Al44 138.2(5) 5_664 5_664
Al27 Al40 Al44 143.0(14) 5_665 5_664
Al27 Al40 Al44 81.9(9) 5_664 5_664
Al33 Al40 Al44 59.3(8) 1_554 5_664
Al33 Al40 Al44 110.6(10) . 5_664
Al44 Al40 Al44 82.0(10) 5_665 5_664
Co8 Al40 Al53 101.4(11) 1_554 1_554
Co9 Al40 Al53 106.6(10) 5_664 1_554
Co15 Al40 Al53 57.8(9) 5_664 1_554
Al27 Al40 Al53 116.2(14) 5_665 1_554
Al27 Al40 Al53 62.0(11) 5_664 1_554
Al33 Al40 Al53 45.5(9) 1_554 1_554
Al33 Al40 Al53 97.9(10) . 1_554
Al44 Al40 Al53 151.9(13) 5_665 1_554
Al44 Al40 Al53 92.6(7) 5_664 1_554
Co8 Al40 Al53 101.4(11) 1_554 .
Co9 Al40 Al53 106.6(10) 5_664 .
Co15 Al40 Al53 57.8(9) 5_664 .
Al27 Al40 Al53 62.0(11) 5_665 .
Al27 Al40 Al53 116.2(14) 5_664 .
Al33 Al40 Al53 97.9(10) 1_554 .
Al33 Al40 Al53 45.5(9) . .
Al44 Al40 Al53 92.6(7) 5_665 .
Al44 Al40 Al53 151.9(13) 5_664 .
Al53 Al40 Al53 79.2(12) 1_554 .
Co16 Al41 Co16 113.6(14) 1_556 .
Co16 Al41 Co14 121.6(7) 1_556 1_556
Co16 Al41 Co14 121.6(7) . 1_556
Co16 Al41 Co7 67.0(8) 1_556 .
Co16 Al41 Co7 67.0(8) . .
Co14 Al41 Co7 152.1(13) 1_556 .
Co16 Al41 Co10 60.7(7) 1_556 1_556
Co16 Al41 Co10 146.2(13) . 1_556
Co14 Al41 Co10 63.2(7) 1_556 1_556
Co7 Al41 Co10 126.4(6) . 1_556
Co16 Al41 Co10 146.2(13) 1_556 .
Co16 Al41 Co10 60.7(7) . .
Co14 Al41 Co10 63.2(7) 1_556 .
Co7 Al41 Co10 126.4(6) . .
Co10 Al41 Co10 104.1(10) 1_556 .
Co16 Al41 Al21 57.2(7) 1_556 .
Co16 Al41 Al21 57.2(7) . .
Co14 Al41 Al21 155.4(13) 1_556 .
Co7 Al41 Al21 52.5(9) . .
Co10 Al41 Al21 103.7(8) 1_556 .
Co10 Al41 Al21 103.7(8) . .
Co16 Al41 Al42 162.4(11) 1_556 1_556
Co16 Al41 Al42 80.0(6) . 1_556
Co14 Al41 Al42 51.4(6) 1_556 1_556
Co7 Al41 Al42 111.5(8) . 1_556
Co10 Al41 Al42 114.5(10) 1_556 1_556
Co10 Al41 Al42 49.6(6) . 1_556
Al21 Al41 Al42 137.1(5) . 1_556
Co16 Al41 Al42 80.0(6) 1_556 1_557
Co16 Al41 Al42 162.4(11) . 1_557
Co14 Al41 Al42 51.4(6) 1_556 1_557
Co7 Al41 Al42 111.5(8) . 1_557
Co10 Al41 Al42 49.6(6) 1_556 1_557
Co10 Al41 Al42 114.5(10) . 1_557
Al21 Al41 Al42 137.1(5) . 1_557
Al42 Al41 Al42 84.7(8) 1_556 1_557
Co16 Al41 Al46 102.9(10) 1_556 1_556
Co16 Al41 Al46 102.9(10) . 1_556
Co14 Al41 Al46 49.4(10) 1_556 1_556
Co7 Al41 Al46 158.5(13) . 1_556
Co10 Al41 Al46 52.4(5) 1_556 1_556
Co10 Al41 Al46 52.4(5) . 1_556
Al21 Al41 Al46 106.0(13) . 1_556
Al42 Al41 Al46 83.9(9) 1_556 1_556
Al42 Al41 Al46 83.9(9) 1_557 1_556
Co16 Al41 Al38 124.1(13) 1_556 1_556
Co16 Al41 Al38 61.0(10) . 1_556
Co14 Al41 Al38 99.0(13) 1_556 1_556
Co7 Al41 Al38 60.2(10) . 1_556
Co10 Al41 Al38 151.9(13) 1_556 1_556
Co10 Al41 Al38 84.1(8) . 1_556
Al21 Al41 Al38 100.2(13) . 1_556
Al42 Al41 Al38 51.3(10) 1_556 1_556
Al42 Al41 Al38 102.4(11) 1_557 1_556
Al46 Al41 Al38 133.1(10) 1_556 1_556
Co16 Al41 Al38 61.0(10) 1_556 1_557
Co16 Al41 Al38 124.1(13) . 1_557
Co14 Al41 Al38 99.0(13) 1_556 1_557
Co7 Al41 Al38 60.2(10) . 1_557
Co10 Al41 Al38 84.1(8) 1_556 1_557
Co10 Al41 Al38 151.9(13) . 1_557
Al21 Al41 Al38 100.2(13) . 1_557
Al42 Al41 Al38 102.4(11) 1_556 1_557
Al42 Al41 Al38 51.3(10) 1_557 1_557
Al46 Al41 Al38 133.1(10) 1_556 1_557
Al38 Al41 Al38 77.3(13) 1_556 1_557
Co10 Al42 Co14 66.1(7) 1_554 .
Co10 Al42 Co14 66.1(7) 1_554 1_554
Co14 Al42 Co14 114.5(11) . 1_554
Co10 Al42 Co17 126.7(5) 1_554 1_554
Co14 Al42 Co17 158.3(12) . 1_554
Co14 Al42 Co17 65.3(6) 1_554 1_554
Co10 Al42 Co17 126.7(5) 1_554 .
Co14 Al42 Co17 65.3(6) . .
Co14 Al42 Co17 158.3(12) 1_554 .
Co17 Al42 Co17 106.5(11) 1_554 .
Co10 Al42 Al38 100.8(15) 1_554 .
Co14 Al42 Al38 115.3(8) . .
Co14 Al42 Al38 115.3(8) 1_554 .
Co17 Al42 Al38 81.4(10) 1_554 .
Co17 Al42 Al38 81.4(10) . .
Co10 Al42 Co3 147.3(11) 1_554 .
Co14 Al42 Co3 122.3(6) . .
Co14 Al42 Co3 122.3(6) 1_554 .
Co17 Al42 Co3 58.5(6) 1_554 .
Co17 Al42 Co3 58.5(6) . .
Al38 Al42 Co3 46.5(12) . .
Co10 Al42 Al32 58.1(7) 1_554 1_554
Co14 Al42 Al32 58.8(6) . 1_554
Co14 Al42 Al32 58.8(6) 1_554 1_554
Co17 Al42 Al32 110.4(7) 1_554 1_554
Co17 Al42 Al32 110.4(7) . 1_554
Al38 Al42 Al32 158.9(15) . 1_554
Co3 Al42 Al32 154.7(10) . 1_554
Co10 Al42 Al50 167.9(11) 1_554 .
Co14 Al42 Al50 108.7(8) . .
Co14 Al42 Al50 108.7(8) 1_554 .
Co17 Al42 Al50 54.8(6) 1_554 .
Co17 Al42 Al50 54.8(6) . .
Al38 Al42 Al50 91.3(14) . .
Co3 Al42 Al50 44.8(8) . .
Al32 Al42 Al50 109.8(9) 1_554 .
Co10 Al42 Al41 55.5(6) 1_554 1_554
Co14 Al42 Al41 51.3(7) . 1_554
Co14 Al42 Al41 120.5(10) 1_554 1_554
Co17 Al42 Al41 149.3(10) 1_554 1_554
Co17 Al42 Al41 77.3(6) . 1_554
Al38 Al42 Al41 68.9(10) . 1_554
Co3 Al42 Al41 102.7(8) . 1_554
Al32 Al42 Al41 95.9(7) 1_554 1_554
Al50 Al42 Al41 130.8(6) . 1_554
Co10 Al42 Al41 55.5(6) 1_554 1_553
Co14 Al42 Al41 120.5(10) . 1_553
Co14 Al42 Al41 51.3(7) 1_554 1_553
Co17 Al42 Al41 77.3(6) 1_554 1_553
Co17 Al42 Al41 149.3(10) . 1_553
Al38 Al42 Al41 68.9(10) . 1_553
Co3 Al42 Al41 102.7(8) . 1_553
Al32 Al42 Al41 95.9(7) 1_554 1_553
Al50 Al42 Al41 130.8(6) . 1_553
Al41 Al42 Al41 84.7(8) 1_554 1_553
Co10 Al42 Al18 100.7(9) 1_554 1_554
Co14 Al42 Al18 111.1(9) . 1_554
Co14 Al42 Al18 42.6(8) 1_554 1_554
Co17 Al42 Al18 52.7(7) 1_554 1_554
Co17 Al42 Al18 116.0(10) . 1_554
Al38 Al42 Al18 133.4(8) . 1_554
Co3 Al42 Al18 103.9(9) . 1_554
Al32 Al42 Al18 58.3(6) 1_554 1_554
Al50 Al42 Al18 70.3(8) . 1_554
Al41 Al42 Al18 153.3(10) 1_554 1_554
Al41 Al42 Al18 90.9(6) 1_553 1_554
Co5 Al43 Al26 148.7(5) . 2_454
Co5 Al43 Al26 148.7(5) . 1_455
Al26 Al43 Al26 62.6(10) 2_454 1_455
Co5 Al43 Co6 129.3(8) . 1_454
Al26 Al43 Co6 57.3(7) 2_454 1_454
Al26 Al43 Co6 57.3(7) 1_455 1_454
Co5 Al43 Co6 129.3(8) . 1_455
Al26 Al43 Co6 57.3(7) 2_454 1_455
Al26 Al43 Co6 57.3(7) 1_455 1_455
Co6 Al43 Co6 101.5(15) 1_454 1_455
Co5 Al43 Al47 58.2(8) . .
Al26 Al43 Al47 153.2(11) 2_454 .
Al26 Al43 Al47 90.5(7) 1_455 .
Co6 Al43 Al47 109.5(4) 1_454 .
Co6 Al43 Al47 109.5(4) 1_455 .
Co5 Al43 Al47 58.2(8) . 2_554
Al26 Al43 Al47 90.5(7) 2_454 2_554
Al26 Al43 Al47 153.2(11) 1_455 2_554
Co6 Al43 Al47 109.5(4) 1_454 2_554
Co6 Al43 Al47 109.5(4) 1_455 2_554
Al47 Al43 Al47 116.3(15) . 2_554
Co5 Al43 Al52 46.5(7) . 1_556
Al26 Al43 Al52 141.3(5) 2_454 1_556
Al26 Al43 Al52 113.3(8) 1_455 1_556
Co6 Al43 Al52 156.8(7) 1_454 1_556
Co6 Al43 Al52 87.3(8) 1_455 1_556
Al47 Al43 Al52 47.4(7) . 1_556
Al47 Al43 Al52 87.2(11) 2_554 1_556
Co5 Al43 Al52 46.5(7) . .
Al26 Al43 Al52 141.3(5) 2_454 .
Al26 Al43 Al52 113.3(8) 1_455 .
Co6 Al43 Al52 87.3(8) 1_454 .
Co6 Al43 Al52 156.8(7) 1_455 .
Al47 Al43 Al52 47.4(7) . .
Al47 Al43 Al52 87.2(11) 2_554 .
Al52 Al43 Al52 77.2(11) 1_556 .
Co5 Al43 Al52 46.5(7) . 2_554
Al26 Al43 Al52 113.3(8) 2_454 2_554
Al26 Al43 Al52 141.3(5) 1_455 2_554
Co6 Al43 Al52 156.8(7) 1_454 2_554
Co6 Al43 Al52 87.3(8) 1_455 2_554
Al47 Al43 Al52 87.2(11) . 2_554
Al47 Al43 Al52 47.4(7) 2_554 2_554
Al52 Al43 Al52 43.4(14) 1_556 2_554
Al52 Al43 Al52 93.0(14) . 2_554
Co5 Al43 Al52 46.5(7) . 2_553
Al26 Al43 Al52 113.3(8) 2_454 2_553
Al26 Al43 Al52 141.3(5) 1_455 2_553
Co6 Al43 Al52 87.3(8) 1_454 2_553
Co6 Al43 Al52 156.8(7) 1_455 2_553
Al47 Al43 Al52 87.2(11) . 2_553
Al47 Al43 Al52 47.4(7) 2_554 2_553
Al52 Al43 Al52 93.0(14) 1_556 2_553
Al52 Al43 Al52 43.4(14) . 2_553
Al52 Al43 Al52 77.2(11) 2_554 2_553
Co1 Al44 Al19 147.6(16) . 5_666
Co1 Al44 Co8 126.4(7) . 5_666
Al19 Al44 Co8 61.1(8) 5_666 5_666
Co1 Al44 Co8 126.4(7) . 5_665
Al19 Al44 Co8 61.1(8) 5_666 5_665
Co8 Al44 Co8 107.0(13) 5_666 5_665
Co1 Al44 Al39 58.1(10) . .
Al19 Al44 Al39 89.5(12) 5_666 .
Co8 Al44 Al39 110.0(10) 5_666 .
Co8 Al44 Al39 110.0(10) 5_665 .
Co1 Al44 Al22 44.7(12) . .
Al19 Al44 Al22 167.7(18) 5_666 .
Co8 Al44 Al22 113.5(10) 5_666 .
Co8 Al44 Al22 113.5(10) 5_665 .
Al39 Al44 Al22 102.8(15) . .
Co1 Al44 Al37 104.3(13) . 5_666
Al19 Al44 Al37 54.0(9) 5_666 5_666
Co8 Al44 Al37 49.1(10) 5_666 5_666
Co8 Al44 Al37 114.2(13) 5_665 5_666
Al39 Al44 Al37 61.9(11) . 5_666
Al22 Al44 Al37 132.3(10) . 5_666
Co1 Al44 Al37 104.3(13) . 5_665
Al19 Al44 Al37 54.0(9) 5_666 5_665
Co8 Al44 Al37 114.2(13) 5_666 5_665
Co8 Al44 Al37 49.1(10) 5_665 5_665
Al39 Al44 Al37 61.9(11) . 5_665
Al22 Al44 Al37 132.3(10) . 5_665
Al37 Al44 Al37 82.9(13) 5_666 5_665
Co1 Al44 Al33 156.7(14) . 5_665
Al19 Al44 Al33 55.6(9) 5_666 5_665
Co8 Al44 Al33 56.0(7) 5_666 5_665
Co8 Al44 Al33 56.0(7) 5_665 5_665
Al39 Al44 Al33 145.1(14) . 5_665
Al22 Al44 Al33 112.1(15) . 5_665
Al37 Al44 Al33 93.0(12) 5_666 5_665
Al37 Al44 Al33 93.0(12) 5_665 5_665
Co1 Al44 Al40 103.4(10) . 5_665
Al19 Al44 Al40 100.9(11) 5_666 5_665
Co8 Al44 Al40 46.4(7) 5_666 5_665
Co8 Al44 Al40 111.5(12) 5_665 5_665
Al39 Al44 Al40 137.1(6) . 5_665
Al22 Al44 Al40 70.1(11) . 5_665
Al37 Al44 Al40 91.0(8) 5_666 5_665
Al37 Al44 Al40 152.3(15) 5_665 5_665
Al33 Al44 Al40 60.3(7) 5_665 5_665
Co1 Al44 Al40 103.4(10) . 5_664
Al19 Al44 Al40 100.9(11) 5_666 5_664
Co8 Al44 Al40 111.5(12) 5_666 5_664
Co8 Al44 Al40 46.4(7) 5_665 5_664
Al39 Al44 Al40 137.1(6) . 5_664
Al22 Al44 Al40 70.1(11) . 5_664
Al37 Al44 Al40 152.3(15) 5_666 5_664
Al37 Al44 Al40 91.0(8) 5_665 5_664
Al33 Al44 Al40 60.3(7) 5_665 5_664
Al40 Al44 Al40 82.0(10) 5_665 5_664
Co2 Al45 Co2 145(4) . 1_554
Co2 Al45 Al32 154(3) . 1_554
Co2 Al45 Al32 59.2(10) 1_554 1_554
Co2 Al45 Al32 59.2(10) . .
Co2 Al45 Al32 154(3) 1_554 .
Al32 Al45 Al32 95(2) 1_554 .
Co2 Al45 Al33 51.3(13) . 1_556
Co2 Al45 Al33 136(3) 1_554 1_556
Al32 Al45 Al33 122(3) 1_554 1_556
Al32 Al45 Al33 59.2(11) . 1_556
Co2 Al45 Al33 136(3) . .
Co2 Al45 Al33 51.3(13) 1_554 .
Al32 Al45 Al33 59.2(11) 1_554 .
Al32 Al45 Al33 122(3) . .
Al33 Al45 Al33 90(2) 1_556 .
Co2 Al45 Al29 129(4) . .
Co2 Al45 Al29 47.0(15) 1_554 .
Al32 Al45 Al29 55.7(13) 1_554 .
Al32 Al45 Al29 117(3) . .
Al33 Al45 Al29 176(3) 1_556 .
Al33 Al45 Al29 91.8(7) . .
Co2 Al45 Al29 47.0(15) . 1_556
Co2 Al45 Al29 129(4) 1_554 1_556
Al32 Al45 Al29 117(3) 1_554 1_556
Al32 Al45 Al29 55.7(13) . 1_556
Al33 Al45 Al29 91.8(7) 1_556 1_556
Al33 Al45 Al29 176(3) . 1_556
Al29 Al45 Al29 86(2) . 1_556
Co2 Al45 Al18 101(2) . .
Co2 Al45 Al18 101(2) 1_554 .
Al32 Al45 Al18 57.9(14) 1_554 .
Al32 Al45 Al18 57.9(14) . .
Al33 Al45 Al18 117(2) 1_556 .
Al33 Al45 Al18 117(2) . .
Al29 Al45 Al18 59.3(17) . .
Al29 Al45 Al18 59.3(17) 1_556 .
Co2 Al45 Al53 39.2(14) . 1_556
Co2 Al45 Al53 115(3) 1_554 1_556
Al32 Al45 Al53 159(3) 1_554 1_556
Al32 Al45 Al53 90.6(9) . 1_556
Al33 Al45 Al53 46.2(12) 1_556 1_556
Al33 Al45 Al53 101(2) . 1_556
Al29 Al45 Al53 137(3) . 1_556
Al29 Al45 Al53 82.9(15) 1_556 1_556
Al18 Al45 Al53 139.8(13) . 1_556
Co2 Al45 Al53 115(3) . .
Co2 Al45 Al53 39.2(14) 1_554 .
Al32 Al45 Al53 90.6(9) 1_554 .
Al32 Al45 Al53 159(3) . .
Al33 Al45 Al53 101(2) 1_556 .
Al33 Al45 Al53 46.2(12) . .
Al29 Al45 Al53 82.9(15) . .
Al29 Al45 Al53 137(3) 1_556 .
Al18 Al45 Al53 139.8(13) . .
Al53 Al45 Al53 77.4(18) 1_556 .
Co2 Al45 Al46 105(2) . .
Co2 Al45 Al46 105(2) 1_554 .
Al32 Al45 Al46 59.3(15) 1_554 .
Al32 Al45 Al46 59.3(15) . .
Al33 Al45 Al46 63.1(16) 1_556 .
Al33 Al45 Al46 63.1(16) . .
Al29 Al45 Al46 114(2) . .
Al29 Al45 Al46 114(2) 1_556 .
Al18 Al45 Al46 78.6(19) . .
Al53 Al45 Al46 108(2) 1_556 .
Al53 Al45 Al46 108(2) . .
Co14 Al46 Co10 65.4(10) . 1_554
Co14 Al46 Co10 65.4(10) . .
Co10 Al46 Co10 108.6(16) 1_554 .
Co14 Al46 Co8 152(2) . .
Co10 Al46 Co8 124.0(9) 1_554 .
Co10 Al46 Co8 124.0(9) . .
Co14 Al46 Al19 129.4(7) . .
Co10 Al46 Al19 148.6(18) 1_554 .
Co10 Al46 Al19 66.8(6) . .
Co8 Al46 Al19 58.7(8) . .
Co14 Al46 Al19 129.4(7) . 1_554
Co10 Al46 Al19 66.8(6) 1_554 1_554
Co10 Al46 Al19 148.6(18) . 1_554
Co8 Al46 Al19 58.7(8) . 1_554
Al19 Al46 Al19 100.4(14) . 1_554
Co14 Al46 Al32 55.6(8) . 1_554
Co10 Al46 Al32 53.5(7) 1_554 1_554
Co10 Al46 Al32 120.5(15) . 1_554
Co8 Al46 Al32 106.0(11) . 1_554
Al19 Al46 Al32 156.8(16) . 1_554
Al19 Al46 Al32 82.9(5) 1_554 1_554
Co14 Al46 Al32 55.6(8) . .
Co10 Al46 Al32 120.5(15) 1_554 .
Co10 Al46 Al32 53.5(7) . .
Co8 Al46 Al32 106.0(11) . .
Al19 Al46 Al32 82.9(5) . .
Al19 Al46 Al32 156.8(16) 1_554 .
Al32 Al46 Al32 85.5(12) 1_554 .
Co14 Al46 Al41 51.6(10) . 1_554
Co10 Al46 Al41 54.6(8) 1_554 1_554
Co10 Al46 Al41 54.6(8) . 1_554
Co8 Al46 Al41 156.5(18) . 1_554
Al19 Al46 Al41 109.1(11) . 1_554
Al19 Al46 Al41 109.1(11) 1_554 1_554
Al32 Al46 Al41 91.0(10) 1_554 1_554
Al32 Al46 Al41 91.0(10) . 1_554
Co14 Al46 Al37 161.3(19) . .
Co10 Al46 Al37 105.3(12) 1_554 .
Co10 Al46 Al37 105.3(12) . .
Co8 Al46 Al37 46.8(11) . .
Al19 Al46 Al37 51.1(7) . .
Al19 Al46 Al37 51.1(7) 1_554 .
Al32 Al46 Al37 133.2(8) 1_554 .
Al32 Al46 Al37 133.2(8) . .
Al41 Al46 Al37 109.7(15) 1_554 .
Co14 Al46 Al33 107.0(13) . 1_556
Co10 Al46 Al33 158.1(16) 1_554 1_556
Co10 Al46 Al33 84.4(6) . 1_556
Co8 Al46 Al33 53.3(7) . 1_556
Al19 Al46 Al33 52.4(7) . 1_556
Al19 Al46 Al33 111.1(14) 1_554 1_556
Al32 Al46 Al33 104.8(13) 1_554 1_556
Al32 Al46 Al33 53.1(7) . 1_556
Al41 Al46 Al33 138.2(7) 1_554 1_556
Al37 Al46 Al33 87.3(11) . 1_556
Co14 Al46 Al33 107.0(13) . .
Co10 Al46 Al33 84.4(6) 1_554 .
Co10 Al46 Al33 158.1(16) . .
Co8 Al46 Al33 53.3(7) . .
Al19 Al46 Al33 111.1(14) . .
Al19 Al46 Al33 52.4(7) 1_554 .
Al32 Al46 Al33 53.1(7) 1_554 .
Al32 Al46 Al33 104.8(13) . .
Al41 Al46 Al33 138.2(7) 1_554 .
Al37 Al46 Al33 87.3(11) . .
Al33 Al46 Al33 78.2(10) 1_556 .
Co5 Al47 Al52 57.8(10) . .
Co5 Al47 Al52 57.8(10) . 1_556
Al52 Al47 Al52 111.8(19) . 1_556
Co5 Al47 Co12 126.6(6) . 1_556
Al52 Al47 Co12 170.0(17) . 1_556
Al52 Al47 Co12 69.8(8) 1_556 1_556
Co5 Al47 Co12 126.6(6) . .
Al52 Al47 Co12 69.8(8) . .
Al52 Al47 Co12 170.0(17) 1_556 .
Co12 Al47 Co12 106.8(11) 1_556 .
Co5 Al47 Al24 145.1(15) . .
Al52 Al47 Al24 109.7(13) . .
Al52 Al47 Al24 109.7(13) 1_556 .
Co12 Al47 Al24 61.3(6) 1_556 .
Co12 Al47 Al24 61.3(6) . .
Co5 Al47 Al23 54.2(10) . .
Al52 Al47 Al23 63.0(12) . .
Al52 Al47 Al23 63.0(12) 1_556 .
Co12 Al47 Al23 111.2(8) 1_556 .
Co12 Al47 Al23 111.2(8) . .
Al24 Al47 Al23 91.0(11) . .
Co5 Al47 Al43 49.0(10) . .
Al52 Al47 Al43 77.5(12) . .
Al52 Al47 Al43 77.5(12) 1_556 .
Co12 Al47 Al43 112.3(8) 1_556 .
Co12 Al47 Al43 112.3(8) . .
Al24 Al47 Al43 165.9(14) . .
Al23 Al47 Al43 103.2(11) . .
Co5 Al47 Al35 162.4(15) . 5_565
Al52 Al47 Al35 124.1(10) . 5_565
Al52 Al47 Al35 124.1(10) 1_556 5_565
Co12 Al47 Al35 55.1(6) 1_556 5_565
Co12 Al47 Al35 55.1(6) . 5_565
Al24 Al47 Al35 52.5(9) . 5_565
Al23 Al47 Al35 143.4(13) . 5_565
Al43 Al47 Al35 113.4(12) . 5_565
Co5 Al47 Al49 108.6(10) . .
Al52 Al47 Al49 73.8(11) . .
Al52 Al47 Al49 148.3(17) 1_556 .
Co12 Al47 Al49 110.4(10) 1_556 .
Co12 Al47 Al49 41.5(6) . .
Al24 Al47 Al49 96.6(9) . .
Al23 Al47 Al49 136.0(5) . .
Al43 Al47 Al49 73.3(8) . .
Al35 Al47 Al49 59.8(7) 5_565 .
Co5 Al47 Al49 108.6(10) . 1_556
Al52 Al47 Al49 148.3(17) . 1_556
Al52 Al47 Al49 73.8(11) 1_556 1_556
Co12 Al47 Al49 41.5(6) 1_556 1_556
Co12 Al47 Al49 110.4(10) . 1_556
Al24 Al47 Al49 96.6(9) . 1_556
Al23 Al47 Al49 136.0(5) . 1_556
Al43 Al47 Al49 73.3(8) . 1_556
Al35 Al47 Al49 59.8(7) 5_565 1_556
Al49 Al47 Al49 86.2(10) . 1_556
Co5 Al47 Al50 103.4(11) . 1_556
Al52 Al47 Al50 122.3(16) . 1_556
Al52 Al47 Al50 57.1(11) 1_556 1_556
Co12 Al47 Al50 49.5(7) 1_556 1_556
Co12 Al47 Al50 113.3(11) . 1_556
Al24 Al47 Al50 52.9(7) . 1_556
Al23 Al47 Al50 63.2(8) . 1_556
Al43 Al47 Al50 134.2(7) . 1_556
Al35 Al47 Al50 89.9(10) 5_565 1_556
Al49 Al47 Al50 147.8(12) . 1_556
Al49 Al47 Al50 87.5(7) 1_556 1_556
Al25 Al48 Al25 122(4) . 1_554
Al25 Al48 Co9 67.9(18) . .
Al25 Al48 Co9 67.9(18) 1_554 .
Al25 Al48 Co9 67.9(18) . 2
Al25 Al48 Co9 67.9(18) 1_554 2
Co9 Al48 Co9 79(2) . 2
Al25 Al48 Co4 119.1(19) . .
Al25 Al48 Co4 119.1(19) 1_554 .
Co9 Al48 Co4 140.6(12) . .
Co9 Al48 Co4 140.6(12) 2 .
Al25 Al48 Al30 108.7(9) . 2
Al25 Al48 Al30 108.7(9) 1_554 2
Co9 Al48 Al30 171(2) . 2
Co9 Al48 Al30 91.9(7) 2 2
Co4 Al48 Al30 48.8(12) . 2
Al25 Al48 Al30 108.7(9) . .
Al25 Al48 Al30 108.7(9) 1_554 .
Co9 Al48 Al30 91.9(7) . .
Co9 Al48 Al30 171(2) 2 .
Co4 Al48 Al30 48.8(12) . .
Al30 Al48 Al30 98(2) 2 .
Al25 Al48 Al28 152.2(10) . 2
Al25 Al48 Al28 73.1(11) 1_554 2
Co9 Al48 Al28 137.5(6) . 2
Co9 Al48 Al28 101.9(5) 2 2
Co4 Al48 Al28 52.4(12) . 2
Al30 Al48 Al28 44.2(8) 2 2
Al30 Al48 Al28 85.0(17) . 2
Al25 Al48 Al28 152.2(10) . 1_554
Al25 Al48 Al28 73.1(11) 1_554 1_554
Co9 Al48 Al28 101.9(5) . 1_554
Co9 Al48 Al28 137.5(6) 2 1_554
Co4 Al48 Al28 52.4(12) . 1_554
Al30 Al48 Al28 85.0(17) 2 1_554
Al30 Al48 Al28 44.2(8) . 1_554
Al28 Al48 Al28 49.5(11) 2 1_554
Al25 Al48 Al28 73.1(11) . .
Al25 Al48 Al28 152.2(10) 1_554 .
Co9 Al48 Al28 101.9(5) . .
Co9 Al48 Al28 137.5(6) 2 .
Co4 Al48 Al28 52.4(12) . .
Al30 Al48 Al28 85.0(17) 2 .
Al30 Al48 Al28 44.2(8) . .
Al28 Al48 Al28 105(2) 2 .
Al28 Al48 Al28 84.5(17) 1_554 .
Al25 Al48 Al28 73.1(11) . 2_556
Al25 Al48 Al28 152.2(10) 1_554 2_556
Co9 Al48 Al28 137.5(6) . 2_556
Co9 Al48 Al28 101.9(5) 2 2_556
Co4 Al48 Al28 52.4(12) . 2_556
Al30 Al48 Al28 44.2(8) 2 2_556
Al30 Al48 Al28 85.0(17) . 2_556
Al28 Al48 Al28 84.5(17) 2 2_556
Al28 Al48 Al28 105(2) 1_554 2_556
Al28 Al48 Al28 49.5(11) . 2_556
Al25 Al48 Al22 120.5(19) . 2
Al25 Al48 Al22 52.3(9) 1_554 2
Co9 Al48 Al22 114(2) . 2
Co9 Al48 Al22 55.6(10) 2 2
Co4 Al48 Al22 96.1(17) . 2
Al30 Al48 Al22 59.9(10) 2 2
Al30 Al48 Al22 130.0(19) . 2
Al28 Al48 Al22 46.8(10) 2 2
Al28 Al48 Al22 87.3(10) 1_554 2
Al28 Al48 Al22 145(3) . 2
Al28 Al48 Al22 100.2(12) 2_556 2
Co12 Al49 Co15 153.7(14) . 1_454
Co12 Al49 Co6 143.2(15) . 1_454
Co15 Al49 Co6 63.0(9) 1_454 1_454
Co12 Al49 Al26 133.7(5) . 1_454
Co15 Al49 Al26 55.0(5) 1_454 1_454
Co6 Al49 Al26 51.9(6) 1_454 1_454
Co12 Al49 Al26 133.7(5) . 1_455
Co15 Al49 Al26 55.0(5) 1_454 1_455
Co6 Al49 Al26 51.9(6) 1_454 1_455
Al26 Al49 Al26 91.3(9) 1_454 1_455
Co12 Al49 Al35 57.9(8) . 5_565
Co15 Al49 Al35 105.4(10) 1_454 5_565
Co6 Al49 Al35 135.4(5) 1_454 5_565
Al26 Al49 Al35 156.6(12) 1_454 5_565
Al26 Al49 Al35 85.2(6) 1_455 5_565
Co12 Al49 Al35 57.9(8) . 5_564
Co15 Al49 Al35 105.4(10) 1_454 5_564
Co6 Al49 Al35 135.4(5) 1_454 5_564
Al26 Al49 Al35 85.2(6) 1_454 5_564
Al26 Al49 Al35 156.6(12) 1_455 5_564
Al35 Al49 Al35 88.8(10) 5_565 5_564
Co12 Al49 Al47 57.2(8) . .
Co15 Al49 Al47 134.6(6) 1_454 .
Co6 Al49 Al47 98.1(10) 1_454 .
Al26 Al49 Al47 144.2(11) 1_454 .
Al26 Al49 Al47 80.5(6) 1_455 .
Al35 Al49 Al47 57.9(8) 5_565 .
Al35 Al49 Al47 115.1(11) 5_564 .
Co12 Al49 Al47 57.2(8) . 1_554
Co15 Al49 Al47 134.6(6) 1_454 1_554
Co6 Al49 Al47 98.1(10) 1_454 1_554
Al26 Al49 Al47 80.5(6) 1_454 1_554
Al26 Al49 Al47 144.2(11) 1_455 1_554
Al35 Al49 Al47 115.1(11) 5_565 1_554
Al35 Al49 Al47 57.9(8) 5_564 1_554
Al47 Al49 Al47 86.2(10) . 1_554
Co12 Al49 Al52 59.6(11) . .
Co15 Al49 Al52 146.6(12) 1_454 .
Co6 Al49 Al52 83.6(12) 1_454 .
Al26 Al49 Al52 105.0(8) 1_454 .
Al26 Al49 Al52 105.0(8) 1_455 .
Al35 Al49 Al52 98.3(10) 5_565 .
Al35 Al49 Al52 98.3(10) 5_564 .
Al47 Al49 Al52 45.8(6) . .
Al47 Al49 Al52 45.8(6) 1_554 .
Co12 Al49 Al53 106.2(11) . 5_563
Co15 Al49 Al53 54.5(8) 1_454 5_563
Co6 Al49 Al53 102.9(11) 1_454 5_563
Al26 Al49 Al53 56.8(8) 1_454 5_563
Al26 Al49 Al53 108.5(11) 1_455 5_563
Al35 Al49 Al53 102.4(10) 5_565 5_563
Al35 Al49 Al53 50.9(9) 5_564 5_563
Al47 Al49 Al53 158.4(12) . 5_563
Al47 Al49 Al53 96.0(7) 1_554 5_563
Al52 Al49 Al53 141.7(6) . 5_563
Co12 Al49 Al53 106.2(11) . 5_564
Co15 Al49 Al53 54.5(8) 1_454 5_564
Co6 Al49 Al53 102.9(11) 1_454 5_564
Al26 Al49 Al53 108.5(11) 1_454 5_564
Al26 Al49 Al53 56.8(8) 1_455 5_564
Al35 Al49 Al53 50.9(9) 5_565 5_564
Al35 Al49 Al53 102.4(10) 5_564 5_564
Al47 Al49 Al53 96.0(7) . 5_564
Al47 Al49 Al53 158.4(12) 1_554 5_564
Al52 Al49 Al53 141.7(6) . 5_564
Al53 Al49 Al53 74.3(11) 5_563 5_564
Co3 Al50 Co12 142.7(15) . .
Co3 Al50 Co17 63.9(8) . .
Co12 Al50 Co17 128.0(7) . .
Co3 Al50 Co17 63.9(8) . 1_554
Co12 Al50 Co17 128.0(7) . 1_554
Co17 Al50 Co17 103.2(13) . 1_554
Co3 Al50 Al24 128.0(6) . 1_554
Co12 Al50 Al24 62.5(8) . 1_554
Co17 Al50 Al24 150.1(14) . 1_554
Co17 Al50 Al24 68.5(6) 1_554 1_554
Co3 Al50 Al24 128.0(6) . .
Co12 Al50 Al24 62.5(8) . .
Co17 Al50 Al24 68.5(6) . .
Co17 Al50 Al24 150.1(14) 1_554 .
Al24 Al50 Al24 103.7(12) 1_554 .
Co3 Al50 Al52 75.7(14) . .
Co12 Al50 Al52 67.0(12) . .
Co17 Al50 Al52 108.4(10) . .
Co17 Al50 Al52 108.4(10) 1_554 .
Al24 Al50 Al52 101.4(11) 1_554 .
Al24 Al50 Al52 101.4(11) . .
Co3 Al50 Al31 165.8(15) . .
Co12 Al50 Al31 51.5(8) . .
Co17 Al50 Al31 108.6(9) . .
Co17 Al50 Al31 108.6(9) 1_554 .
Al24 Al50 Al31 52.5(6) 1_554 .
Al24 Al50 Al31 52.5(6) . .
Al52 Al50 Al31 118.5(15) . .
Co3 Al50 Al42 59.7(10) . .
Co12 Al50 Al42 157.7(13) . .
Co17 Al50 Al42 53.1(7) . .
Co17 Al50 Al42 53.1(7) 1_554 .
Al24 Al50 Al42 105.7(9) 1_554 .
Al24 Al50 Al42 105.7(9) . .
Al52 Al50 Al42 135.3(15) . .
Al31 Al50 Al42 106.2(11) . .
Co3 Al50 Al47 102.1(11) . 1_554
Co12 Al50 Al47 52.5(7) . 1_554
Co17 Al50 Al47 157.2(12) . 1_554
Co17 Al50 Al47 84.3(6) 1_554 1_554
Al24 Al50 Al47 52.6(7) 1_554 1_554
Al24 Al50 Al47 114.7(12) . 1_554
Al52 Al50 Al47 49.1(7) . 1_554
Al31 Al50 Al47 88.6(9) . 1_554
Al42 Al50 Al47 137.3(6) . 1_554
Co3 Al50 Al47 102.1(11) . .
Co12 Al50 Al47 52.5(7) . .
Co17 Al50 Al47 84.3(6) . .
Co17 Al50 Al47 157.2(12) 1_554 .
Al24 Al50 Al47 114.7(12) 1_554 .
Al24 Al50 Al47 52.6(7) . .
Al52 Al50 Al47 49.1(7) . .
Al31 Al50 Al47 88.6(9) . .
Al42 Al50 Al47 137.3(6) . .
Al47 Al50 Al47 81.3(10) 1_554 .
Co3 Al50 Al23 50.8(7) . 1_554
Co12 Al50 Al23 104.4(10) . 1_554
Co17 Al50 Al23 114.6(12) . 1_554
Co17 Al50 Al23 52.6(7) 1_554 1_554
Al24 Al50 Al23 84.0(6) 1_554 1_554
Al24 Al50 Al23 157.2(12) . 1_554
Al52 Al50 Al23 55.9(8) . 1_554
Al31 Al50 Al23 135.6(7) . 1_554
Al42 Al50 Al23 92.4(10) . 1_554
Al47 Al50 Al23 53.3(7) 1_554 1_554
Al47 Al50 Al23 104.6(10) . 1_554
Co16 Al51 Co13 175(3) . .
Co16 Al51 Al21 60.2(14) . 1_554
Co13 Al51 Al21 122.0(16) . 1_554
Co16 Al51 Al21 60.2(14) . .
Co13 Al51 Al21 122.0(16) . .
Al21 Al51 Al21 98(2) 1_554 .
Co16 Al51 Co10 60.0(17) . .
Co13 Al51 Co10 115(2) . .
Al21 Al51 Co10 97.2(18) 1_554 .
Al21 Al51 Co10 97.2(18) . .
Co16 Al51 Al19 117(2) . .
Co13 Al51 Al19 58.0(14) . .
Al21 Al51 Al19 127.8(12) 1_554 .
Al21 Al51 Al19 127.8(12) . .
Co10 Al51 Al19 57.4(12) . .
Co16 Al51 Al39 126.4(17) . .
Co13 Al51 Al39 56.2(11) . .
Al21 Al51 Al39 129(2) 1_554 .
Al21 Al51 Al39 66.2(11) . .
Co10 Al51 Al39 131.5(13) . .
Al19 Al51 Al39 95.9(16) . .
Co16 Al51 Al39 126.4(17) . 1_554
Co13 Al51 Al39 56.2(11) . 1_554
Al21 Al51 Al39 66.2(11) 1_554 1_554
Al21 Al51 Al39 129(2) . 1_554
Co10 Al51 Al39 131.5(13) . 1_554
Al19 Al51 Al39 95.9(16) . 1_554
Al39 Al51 Al39 86.6(17) . 1_554
Co16 Al51 Al41 44.0(10) . 1_554
Co13 Al51 Al41 133.4(15) . 1_554
Al21 Al51 Al41 50.1(11) 1_554 1_554
Al21 Al51 Al41 104.2(19) . 1_554
Co10 Al51 Al41 47.2(9) . 1_554
Al19 Al51 Al41 90.2(14) . 1_554
Al39 Al51 Al41 170.4(19) . 1_554
Al39 Al51 Al41 100.2(5) 1_554 1_554
Co16 Al51 Al41 44.0(10) . .
Co13 Al51 Al41 133.4(15) . .
Al21 Al51 Al41 104.2(19) 1_554 .
Al21 Al51 Al41 50.1(11) . .
Co10 Al51 Al41 47.2(9) . .
Al19 Al51 Al41 90.2(14) . .
Al39 Al51 Al41 100.2(5) . .
Al39 Al51 Al41 170.4(19) 1_554 .
Al41 Al51 Al41 72.2(13) 1_554 .
Co5 Al52 Co5 118.6(17) 1_554 .
Co5 Al52 Al47 159(2) 1_554 .
Co5 Al52 Al47 60.6(6) . .
Co5 Al52 Al47 60.6(6) 1_554 1_554
Co5 Al52 Al47 159(2) . 1_554
Al47 Al52 Al47 111.8(19) . 1_554
Co5 Al52 Al52 59.4(9) 1_554 2_553
Co5 Al52 Al52 59.4(9) . 2_553
Al47 Al52 Al52 117.2(10) . 2_553
Al47 Al52 Al52 117.2(10) 1_554 2_553
Co5 Al52 Al50 118.5(10) 1_554 .
Co5 Al52 Al50 118.5(10) . .
Al47 Al52 Al50 73.8(12) . .
Al47 Al52 Al50 73.8(12) 1_554 .
Al52 Al52 Al50 155.2(12) 2_553 .
Co5 Al52 Al23 134(2) 1_554 .
Co5 Al52 Al23 55.3(9) . .
Al47 Al52 Al23 64.6(9) . .
Al47 Al52 Al23 142(2) 1_554 .
Al52 Al52 Al23 94.7(10) 2_553 .
Al50 Al52 Al23 69.2(11) . .
Co5 Al52 Al23 55.3(9) 1_554 1_554
Co5 Al52 Al23 134(2) . 1_554
Al47 Al52 Al23 142(2) . 1_554
Al47 Al52 Al23 64.6(9) 1_554 1_554
Al52 Al52 Al23 94.7(10) 2_553 1_554
Al50 Al52 Al23 69.2(11) . 1_554
Al23 Al52 Al23 94.9(16) . 1_554
Co5 Al52 Co12 116.1(11) 1_554 .
Co5 Al52 Co12 116.1(11) . .
Al47 Al52 Co12 56.3(10) . .
Al47 Al52 Co12 56.3(10) 1_554 .
Al52 Al52 Co12 153.3(10) 2_553 .
Al50 Al52 Co12 51.4(10) . .
Al23 Al52 Co12 103.2(12) . .
Al23 Al52 Co12 103.2(12) 1_554 .
Co5 Al52 Co3 102.4(14) 1_554 .
Co5 Al52 Co3 102.4(14) . .
Al47 Al52 Co3 98.1(14) . .
Al47 Al52 Co3 98.1(14) 1_554 .
Al52 Al52 Co3 111.0(9) 2_553 .
Al50 Al52 Co3 44.3(11) . .
Al23 Al52 Co3 49.0(8) . .
Al23 Al52 Co3 49.0(8) 1_554 .
Co12 Al52 Co3 95.7(13) . .
Co5 Al52 Al43 41.5(10) 1_554 1_554
Co5 Al52 Al43 108.9(16) . 1_554
Al47 Al52 Al43 117.5(18) . 1_554
Al47 Al52 Al43 55.1(9) 1_554 1_554
Al52 Al52 Al43 68.3(7) 2_553 1_554
Al50 Al52 Al43 128.6(11) . 1_554
Al23 Al52 Al43 162.2(16) . 1_554
Al23 Al52 Al43 91.9(6) 1_554 1_554
Co12 Al52 Al43 91.2(11) . 1_554
Co3 Al52 Al43 140.8(6) . 1_554
Co5 Al52 Al43 108.9(16) 1_554 .
Co5 Al52 Al43 41.5(10) . .
Al47 Al52 Al43 55.1(9) . .
Al47 Al52 Al43 117.5(18) 1_554 .
Al52 Al52 Al43 68.3(7) 2_553 .
Al50 Al52 Al43 128.6(11) . .
Al23 Al52 Al43 91.9(6) . .
Al23 Al52 Al43 162.2(16) 1_554 .
Co12 Al52 Al43 91.2(11) . .
Co3 Al52 Al43 140.8(6) . .
Al43 Al52 Al43 77.2(11) 1_554 .
Co2 Al53 Al33 59.9(13) 1_554 .
Co2 Al53 Al35 59.4(13) 1_554 1_554
Al33 Al53 Al35 119.3(18) . 1_554
Co2 Al53 Co15 133.8(7) 1_554 5_665
Al33 Al53 Co15 114.8(13) . 5_665
Al35 Al53 Co15 106.3(13) 1_554 5_665
Co2 Al53 Co15 133.8(7) 1_554 5_664
Al33 Al53 Co15 114.8(13) . 5_664
Al35 Al53 Co15 106.3(13) 1_554 5_664
Co15 Al53 Co15 91.6(12) 5_665 5_664
Co2 Al53 Al26 145(2) 1_554 5_664
Al33 Al53 Al26 155.0(19) . 5_664
Al35 Al53 Al26 85.7(14) 1_554 5_664
Co15 Al53 Al26 52.0(7) 5_665 5_664
Co15 Al53 Al26 52.0(7) 5_664 5_664
Co2 Al53 Al27 156(2) 1_554 5_665
Al33 Al53 Al27 96.5(16) . 5_665
Al35 Al53 Al27 144.3(18) 1_554 5_665
Co15 Al53 Al27 53.1(8) 5_665 5_665
Co15 Al53 Al27 53.1(8) 5_664 5_665
Al26 Al53 Al27 58.6(11) 5_664 5_665
Co2 Al53 Al45 40.0(10) 1_554 1_554
Al33 Al53 Al45 59.0(15) . 1_554
Al35 Al53 Al45 75.0(18) 1_554 1_554
Co15 Al53 Al45 172.2(14) 5_665 1_554
Co15 Al53 Al45 95.4(9) 5_664 1_554
Al26 Al53 Al45 135.6(13) 5_664 1_554
Al27 Al53 Al45 129.8(17) 5_665 1_554
Co2 Al53 Al45 40.0(10) 1_554 .
Al33 Al53 Al45 59.0(15) . .
Al35 Al53 Al45 75.0(18) 1_554 .
Co15 Al53 Al45 95.4(9) 5_665 .
Co15 Al53 Al45 172.2(14) 5_664 .
Al26 Al53 Al45 135.6(13) 5_664 .
Al27 Al53 Al45 129.8(17) 5_665 .
Al45 Al53 Al45 77.4(18) 1_554 .
Co2 Al53 Al40 110.3(14) 1_554 1_556
Al33 Al53 Al40 65.1(11) . 1_556
Al35 Al53 Al40 140.3(6) 1_554 1_556
Co15 Al53 Al40 50.2(7) 5_665 1_556
Co15 Al53 Al40 105.9(14) 5_664 1_556
Al26 Al53 Al40 96.3(11) 5_664 1_556
Al27 Al53 Al40 53.5(9) 5_665 1_556
Al45 Al53 Al40 124(2) 1_554 1_556
Al45 Al53 Al40 76.3(15) . 1_556
Co2 Al53 Al40 110.3(14) 1_554 .
Al33 Al53 Al40 65.1(11) . .
Al35 Al53 Al40 140.3(6) 1_554 .
Co15 Al53 Al40 105.9(14) 5_665 .
Co15 Al53 Al40 50.2(7) 5_664 .
Al26 Al53 Al40 96.3(11) 5_664 .
Al27 Al53 Al40 53.5(9) 5_665 .
Al45 Al53 Al40 76.3(15) 1_554 .
Al45 Al53 Al40 124(2) . .
Al40 Al53 Al40 79.2(12) 1_556 .
Co2 Al53 Al49 101.5(14) 1_554 5_563
Al33 Al53 Al49 140.1(8) . 5_563
Al35 Al53 Al49 55.8(9) 1_554 5_563
Co15 Al53 Al49 103.3(13) 5_665 5_563
Co15 Al53 Al49 50.6(7) 5_664 5_563
Al26 Al53 Al49 52.7(8) 5_664 5_563
Al27 Al53 Al49 97.3(12) 5_665 5_563
Al45 Al53 Al49 83.8(14) 1_554 5_563
Al45 Al53 Al49 130(2) . 5_563
Al40 Al53 Al49 147.8(15) 1_556 5_563
Al40 Al53 Al49 94.4(6) . 5_563
Al36 Al54 Co7 64.8(18) . 2_556
Al36 Al54 Co7 64.8(18) . .
Co7 Al54 Co7 130(4) 2_556 .
Al36 Al54 Al55 101(2) . 1_556
Co7 Al54 Al55 123.8(13) 2_556 1_556
Co7 Al54 Al55 66.4(14) . 1_556
Al36 Al54 Al55 101(2) . 2
Co7 Al54 Al55 66.4(14) 2_556 2
Co7 Al54 Al55 123.8(13) . 2
Al55 Al54 Al55 159(5) 1_556 2
Al36 Al54 Al55 101(2) . 2_556
Co7 Al54 Al55 66.4(14) 2_556 2_556
Co7 Al54 Al55 123.8(13) . 2_556
Al55 Al54 Al55 64(2) 1_556 2_556
Al55 Al54 Al55 112(2) 2 2_556
Al36 Al54 Al55 101(2) . .
Co7 Al54 Al55 123.8(13) 2_556 .
Co7 Al54 Al55 66.4(14) . .
Al55 Al54 Al55 112(2) 1_556 .
Al55 Al54 Al55 64(2) 2 .
Al55 Al54 Al55 159(5) 2_556 .
Co16 Al55 Co7 58.3(11) . 1_554
Co16 Al55 Co7 58.3(11) . .
Co7 Al55 Co7 100(2) 1_554 .
Co16 Al55 Al30 91.4(18) . .
Co7 Al55 Al30 112.5(15) 1_554 .
Co7 Al55 Al30 112.5(15) . .
Co16 Al55 Co4 149(3) . .
Co7 Al55 Co4 129.9(10) 1_554 .
Co7 Al55 Co4 129.9(10) . .
Al30 Al55 Co4 57.5(17) . .
Co16 Al55 Al54 114(2) . 1_554
Co7 Al55 Al54 55.7(13) 1_554 1_554
Co7 Al55 Al54 135(3) . 1_554
Al30 Al55 Al54 112(3) . 1_554
Co4 Al55 Al54 81(3) . 1_554
Co16 Al55 Al54 114(2) . .
Co7 Al55 Al54 135(3) 1_554 .
Co7 Al55 Al54 55.7(13) . .
Al30 Al55 Al54 112(3) . .
Co4 Al55 Al54 81(3) . .
Al54 Al55 Al54 112(2) 1_554 .
Co16 Al55 Al21 47.3(9) . .
Co7 Al55 Al21 105.5(18) 1_554 .
Co7 Al55 Al21 45.0(9) . .
Al30 Al55 Al21 69.4(13) . .
Co4 Al55 Al21 112.9(18) . .
Al54 Al55 Al21 161(2) 1_554 .
Al54 Al55 Al21 83.7(6) . .
Co16 Al55 Al21 47.3(9) . 1_554
Co7 Al55 Al21 45.0(9) 1_554 1_554
Co7 Al55 Al21 105.5(18) . 1_554
Al30 Al55 Al21 69.4(13) . 1_554
Co4 Al55 Al21 112.9(18) . 1_554
Al54 Al55 Al21 83.7(6) 1_554 1_554
Al54 Al55 Al21 161(2) . 1_554
Al21 Al55 Al21 79.0(13) . 1_554

loop_
_geom_bond_atom_site_label_1
_geom_bond_atom_site_label_2
_geom_bond_distance
_geom_bond_site_symmetry_2
Co1 Al22 2.05(5) .
Co1 Al44 2.41(4) .
Co1 Al39 2.53(3) .
Co1 Al28 2.53(2) .
Co1 Al30 2.62(2) .
Co1 Al30 2.62(2) 1_556
Co1 Al21 2.87(4) .
Co2 Al45 2.15(2) .
Co2 Al45 2.15(2) 1_556
Co2 Al53 2.11(4) 1_556
Co2 Al29 2.19(5) 1_556
Co2 Al33 2.29(3) 1_556
Co2 Al32 2.49(2) .
Co2 Al35 2.47(4) .
Co3 Al50 2.22(4) .
Co3 Al38 2.16(6) .
Co3 Al20 2.42(3) .
Co3 Al23 2.45(2) 1_554
Co3 Al23 2.45(2) .
Co3 Co17 2.581(19) .
Co3 Co17 2.581(19) 1_554
Co3 Al42 2.72(3) .
Co3 Al52 3.08(5) .
Co4 Al30 2.32(3) .
Co4 Al30 2.32(3) 2
Co4 Al28 2.475(18) .
Co4 Al28 2.475(18) 2
Co4 Al28 2.475(18) 2_556
Co4 Al28 2.475(18) 1_554
Co4 Al48 2.40(9) .
Co4 Al55 2.31(7) 2
Co4 Al55 2.31(7) .
Co5 Al43 2.18(4) .
Co5 Al23 2.43(3) .
Co5 Al23 2.43(3) 2_554
Co5 Al52 2.39(2) 1_556
Co5 Al52 2.39(2) 2_553
Co5 Al52 2.39(2) .
Co5 Al52 2.39(2) 2_554
Co5 Al47 2.46(3) 2_554
Co5 Al47 2.46(3) .
Co6 Al34 2.35(5) .
Co6 Al26 2.504(12) 2_554
Co6 Al26 2.504(12) 1_556
Co6 Al26 2.504(12) .
Co6 Al26 2.504(12) 2
Co6 Al43 2.65(3) 1_656
Co6 Al43 2.65(3) 1_655
Co6 Al49 2.85(3) 1_656
Co6 Al49 2.85(3) 2_654
Co6 Co15 2.91(3) 2
Co6 Co15 2.91(3) .
Co7 Al54 2.42(4) .
Co7 Al36 2.34(3) .
Co7 Al21 2.32(4) .
Co7 Al55 2.68(4) 1_556
Co7 Al55 2.68(4) .
Co7 Al41 2.50(3) .
Co7 Co16 2.74(2) 1_556
Co7 Co16 2.74(2) .
Co7 Al38 2.98(4) 1_556
Co7 Al38 2.98(4) 1_557
Co8 Al40 2.30(3) 1_556
Co8 Al37 2.40(5) .
Co8 Al44 2.55(2) 5_666
Co8 Al44 2.55(2) 5_665
Co8 Al46 2.60(4) .
Co8 Al19 2.585(14) .
Co8 Al19 2.585(14) 1_554
Co8 Al33 2.69(2) .
Co8 Al33 2.69(2) 1_556
Co9 Al27 2.34(2) .
Co9 Al27 2.34(2) 1_554
Co9 Al48 2.39(6) .
Co9 Al40 2.64(3) 5_664
Co9 Al34 2.58(4) .
Co9 Al22 2.71(3) 1_554
Co9 Al22 2.71(3) .
Co9 Al25 2.645(17) 1_554
Co9 Al25 2.645(17) .
Co9 Co15 2.84(3) .
Co10 Al42 2.40(3) 1_556
Co10 Co16 2.56(3) .
Co10 Al46 2.53(2) 1_556
Co10 Al46 2.53(2) .
Co10 Al32 2.54(3) .
Co10 Al41 2.601(18) 1_554
Co10 Al41 2.601(18) .
Co10 Co14 2.64(2) .
Co10 Co14 2.64(2) 1_556
Co10 Al51 2.85(6) .
Co10 Al19 2.86(3) .
Co11 Al18 2.44(4) .
Co11 Al29 2.63(3) 1_556
Co11 Al29 2.63(3) .
Co11 Al31 2.667(17) .
Co11 Al31 2.667(17) 1_556
Co11 Al31 2.71(3) 5_564
Co11 Al29 2.80(5) 5_564
Co11 Co11 2.72(2) 5_564
Co11 Co11 2.72(2) 5_565
Co11 Al24 2.75(3) .
Co12 Al49 2.02(3) .
Co12 Al31 2.33(3) .
Co12 Al50 2.45(4) .
Co12 Al35 2.53(2) 5_564
Co12 Al35 2.53(2) 5_565
Co12 Al47 2.555(19) 1_554
Co12 Al47 2.555(19) .
Co12 Al24 2.628(16) .
Co12 Al24 2.628(16) 1_554
Co12 Al52 2.88(4) .
Co13 Al39 2.53(3) 5_666
Co13 Al37 2.46(5) 5_665
Co13 Al37 2.54(3) 1_556
Co13 Al37 2.54(3) .
Co13 Al39 2.614(18) 1_554
Co13 Al39 2.614(18) .
Co13 Al51 2.48(6) .
Co13 Co13 2.67(2) 5_666
Co13 Co13 2.67(2) 5_665
Co13 Al19 2.76(2) .
Co14 Al18 2.14(4) .
Co14 Al46 2.36(4) .
Co14 Al42 2.439(15) .
Co14 Al42 2.439(15) 1_556
Co14 Al41 2.43(3) 1_554
Co14 Al32 2.578(16) .
Co14 Al32 2.578(16) 1_554
Co14 Co10 2.64(2) 1_554
Co14 Co17 2.70(3) .
Co15 Al34 2.43(2) .
Co15 Al26 2.583(15) .
Co15 Al26 2.583(15) 1_556
Co15 Al40 2.60(3) 5_664
Co15 Al27 2.70(3) 1_554
Co15 Al27 2.70(3) .
Co15 Al49 2.72(3) 1_656
Co15 Al53 2.86(3) 5_665
Co15 Al53 2.86(3) 5_664
Co16 Al51 2.11(6) .
Co16 Al55 2.92(6) .
Co16 Al41 2.45(2) 1_554
Co16 Al41 2.45(2) .
Co16 Al21 2.48(3) .
Co16 Al21 2.48(3) 1_554
Co16 Co7 2.74(2) 1_554
Co16 Al38 3.00(6) 1_556
Co17 Al42 2.561(18) 1_556
Co17 Al42 2.561(18) .
Co17 Al18 2.59(4) .
Co17 Co3 2.581(19) 1_556
Co17 Al50 2.62(2) .
Co17 Al50 2.62(2) 1_556
Co17 Al23 2.60(3) .
Co17 Al24 2.94(3) .
Al18 Al24 2.78(4) .
Al18 Al32 2.91(3) .
Al18 Al32 2.91(3) 1_554
Al18 Al42 3.15(3) .
Al18 Al42 3.15(3) 1_556
Al18 Al29 3.06(4) 1_556
Al18 Al29 3.06(4) .
Al18 Al45 3.18(8) .
Al19 Al44 2.53(4) 5_666
Al19 Al37 2.61(3) 1_556
Al19 Al37 2.61(3) .
Al19 Co8 2.585(14) 1_556
Al19 Al33 2.67(3) 1_556
Al19 Al46 2.67(3) .
Al19 Al46 2.67(3) 1_556
Al19 Al51 3.09(7) .
Al20 Co3 2.42(3) 2_553
Al20 Al38 2.67(6) .
Al20 Al38 2.67(6) 2_553
Al20 Al23 3.03(3) 2_553
Al20 Al23 3.03(3) 1_554
Al20 Al23 3.03(3) 2_554
Al20 Al23 3.03(3) .
Al21 Co16 2.48(3) 1_556
Al21 Al41 2.72(4) .
Al21 Al51 2.73(4) 1_556
Al21 Al51 2.73(4) .
Al21 Al55 3.22(4) .
Al21 Al55 3.22(4) 1_556
Al21 Al39 3.13(4) .
Al21 Al30 3.31(4) .
Al21 Al30 3.31(4) 1_556
Al22 Al27 2.52(6) .
Al22 Al25 2.56(5) .
Al22 Al28 2.49(5) .
Al22 Co9 2.71(3) 1_556
Al22 Al44 2.87(6) .
Al22 Al48 3.20(4) .
Al22 Al48 3.20(4) 1_556
Al22 Al30 3.12(4) 1_556
Al22 Al30 3.12(4) .
Al23 Co3 2.45(2) 1_556
Al23 Al47 2.82(4) .
Al23 Al52 2.78(3) .
Al23 Al52 2.78(3) 1_556
Al23 Al23 2.89(5) 2_554
Al23 Al20 3.03(3) 1_556
Al23 Al50 3.14(3) 1_556
Al23 Al50 3.14(3) .
Al24 Al31 2.424(16) 1_556
Al24 Al31 2.424(16) .
Al24 Al35 2.43(4) 5_565
Al24 Al47 2.60(3) .
Al24 Al50 2.61(2) .
Al24 Al50 2.61(2) 1_556
Al24 Co12 2.628(16) 1_556
Al25 Al48 2.35(4) 1_556
Al25 Al48 2.35(4) .
Al25 Al22 2.56(5) 2_556
Al25 Al27 2.66(5) .
Al25 Al27 2.66(5) 2_556
Al25 Co9 2.645(18) 1_556
Al25 Co9 2.645(18) 2
Al25 Co9 2.645(18) 2_556
Al25 Al28 3.26(5) 2_556
Al25 Al28 3.26(5) .
Al26 Co6 2.504(12) 1_554
Al26 Co15 2.583(15) 1_554
Al26 Al43 2.57(3) 1_655
Al26 Al26 2.68(3) 2_554
Al26 Al49 2.87(2) 1_656
Al26 Al49 2.87(2) 1_655
Al26 Al53 3.02(5) 5_664
Al26 Al27 3.02(5) 1_554
Al26 Al34 3.06(3) 1_554
Al26 Al34 3.06(3) .
Al27 Co9 2.34(2) 1_556
Al27 Co15 2.70(3) 1_556
Al27 Al40 2.87(3) 5_665
Al27 Al40 2.87(3) 5_664
Al27 Al26 3.02(5) 1_556
Al27 Al34 3.10(3) .
Al27 Al34 3.10(3) 1_556
Al27 Al53 3.15(6) 5_665
Al28 Al30 2.289(15) 1_556
Al28 Al30 2.289(15) .
Al28 Co4 2.475(18) 1_556
Al28 Al28 2.55(4) 2_556
Al28 Al48 3.05(5) .
Al28 Al48 3.05(5) 1_556
Al29 Co2 2.19(5) 1_554
Al29 Co11 2.63(3) 1_554
Al29 Co11 2.80(5) 5_564
Al29 Al32 2.70(5) 1_554
Al29 Al35 2.92(5) 1_554
Al29 Al45 2.99(7) .
Al29 Al45 2.99(7) 1_554
Al29 Al18 3.06(4) 1_554
Al29 Al31 3.23(5) .
Al29 Al31 3.37(4) 5_563
Al30 Al28 2.289(15) 1_554
Al30 Al55 2.49(6) .
Al30 Co1 2.62(2) 1_554
Al30 Al48 3.03(6) .
Al30 Al22 3.12(4) 1_554
Al30 Al21 3.31(4) 1_554
Al31 Al24 2.424(16) 1_554
Al31 Co11 2.667(17) 1_554
Al31 Co11 2.71(3) 5_564
Al31 Al50 2.85(4) .
Al31 Al35 3.08(3) 5_564
Al31 Al35 3.08(3) 5_565
Al31 Al29 3.37(4) 5_563
Al31 Al29 3.37(4) 5_564
Al32 Co14 2.578(16) 1_556
Al32 Al33 2.81(3) 1_556
Al32 Al42 2.78(3) 1_556
Al32 Al29 2.70(5) 1_556
Al32 Al45 2.77(5) 1_556
Al32 Al45 2.77(5) .
Al32 Al18 2.91(3) 1_556
Al32 Al46 3.02(3) 1_556
Al33 Co2 2.29(3) 1_554
Al33 Al53 2.45(5) .
Al33 Al19 2.67(3) 1_554
Al33 Co8 2.69(2) 1_554
Al33 Al32 2.81(3) 1_554
Al33 Al45 2.91(6) 1_554
Al33 Al45 2.91(6) .
Al33 Al44 3.09(4) 5_665
Al33 Al40 3.12(3) 1_556
Al33 Al40 3.12(3) .
Al33 Al46 3.25(3) 1_554
Al34 Co15 2.43(2) 2
Al34 Co9 2.58(4) 2
Al34 Al26 3.06(3) 1_556
Al34 Al26 3.06(3) 2
Al34 Al26 3.06(3) 2_554
Al34 Al27 3.10(3) 2
Al34 Al27 3.10(3) 2_556
Al35 Al24 2.43(4) 5_565
Al35 Co12 2.53(2) 5_564
Al35 Co12 2.53(2) 5_565
Al35 Al53 2.75(5) 1_556
Al35 Al47 2.87(4) 5_565
Al35 Al49 2.93(3) 5_565
Al35 Al49 2.93(3) 5_564
Al35 Al29 2.92(5) 1_556
Al35 Al31 3.08(3) 5_564
Al35 Al31 3.08(3) 5_565
Al36 Al54 1.87(10) .
Al36 Co7 2.34(3) 2_556
Al36 Al38 3.31(5) 2_554
Al36 Al38 3.31(5) 1_557
Al36 Al38 3.31(5) 2
Al36 Al38 3.31(5) 1_556
Al37 Co13 2.46(5) 5_665
Al37 Co13 2.54(3) 1_554
Al37 Al19 2.61(3) 1_554
Al37 Al44 3.10(4) 5_666
Al37 Al44 3.10(4) 5_665
Al37 Al39 3.03(4) 5_666
Al37 Al39 3.03(4) 5_665
Al37 Al39 3.08(5) 1_554
Al37 Al46 3.25(6) .
Al38 Al42 2.75(6) .
Al38 Co7 2.98(4) 1_554
Al38 Co7 2.98(4) 1_553
Al38 Co16 3.00(6) 1_554
Al38 Al41 3.29(5) 1_554
Al38 Al41 3.29(5) 1_553
Al38 Al36 3.31(5) 1_553
Al38 Al36 3.31(5) 1_554
Al39 Co13 2.53(3) 5_666
Al39 Co13 2.614(18) 1_556
Al39 Al44 2.76(4) .
Al39 Al37 3.03(4) 5_666
Al39 Al37 3.03(4) 5_665
Al39 Al37 3.08(5) 1_556
Al39 Al51 2.99(5) .
Al39 Al51 2.99(5) 1_556
Al40 Co8 2.30(3) 1_554
Al40 Co9 2.64(3) 5_664
Al40 Co15 2.60(3) 5_664
Al40 Al27 2.87(3) 5_665
Al40 Al27 2.87(3) 5_664
Al40 Al33 3.12(3) 1_554
Al40 Al44 3.13(3) 5_665
Al40 Al44 3.13(3) 5_664
Al40 Al53 3.22(4) 1_554
Al40 Al53 3.22(4) .
Al41 Co16 2.45(2) 1_556
Al41 Co14 2.43(3) 1_556
Al41 Co10 2.601(18) 1_556
Al41 Al42 3.05(2) 1_556
Al41 Al42 3.05(2) 1_557
Al41 Al46 3.05(5) 1_556
Al41 Al38 3.29(5) 1_556
Al41 Al38 3.29(5) 1_557
Al42 Co10 2.40(3) 1_554
Al42 Co14 2.439(15) 1_554
Al42 Co17 2.561(18) 1_554
Al42 Al32 2.78(3) 1_554
Al42 Al50 3.05(4) .
Al42 Al41 3.05(2) 1_554
Al42 Al41 3.05(2) 1_553
Al42 Al18 3.15(3) 1_554
Al43 Al26 2.57(3) 2_454
Al43 Al26 2.57(3) 1_455
Al43 Co6 2.65(3) 1_454
Al43 Co6 2.65(3) 1_455
Al43 Al47 2.76(3) .
Al43 Al47 2.76(3) 2_554
Al43 Al52 3.29(4) 1_556
Al43 Al52 3.29(4) .
Al43 Al52 3.29(4) 2_554
Al43 Al52 3.29(4) 2_553
Al44 Al19 2.53(4) 5_666
Al44 Co8 2.55(2) 5_666
Al44 Co8 2.55(2) 5_665
Al44 Al37 3.10(4) 5_666
Al44 Al37 3.10(4) 5_665
Al44 Al33 3.09(4) 5_665
Al44 Al40 3.13(3) 5_665
Al44 Al40 3.13(3) 5_664
Al45 Co2 2.15(2) 1_554
Al45 Al32 2.77(5) 1_554
Al45 Al33 2.91(6) 1_556
Al45 Al29 2.99(7) 1_556
Al45 Al53 3.28(7) 1_556
Al45 Al53 3.28(7) .
Al45 Al46 3.27(9) .
Al46 Co10 2.53(2) 1_554
Al46 Al19 2.67(3) 1_554
Al46 Al32 3.02(3) 1_554
Al46 Al41 3.05(5) 1_554
Al46 Al33 3.25(3) 1_556
Al47 Al52 2.48(3) .
Al47 Al52 2.48(3) 1_556
Al47 Co12 2.555(19) 1_556
Al47 Al35 2.87(4) 5_565
Al47 Al49 3.00(3) .
Al47 Al49 3.00(3) 1_556
Al47 Al50 3.15(3) 1_556
Al48 Al25 2.35(4) 1_554
Al48 Co9 2.39(6) 2
Al48 Al30 3.03(6) 2
Al48 Al28 3.05(5) 2
Al48 Al28 3.05(5) 1_554
Al48 Al28 3.05(5) 2_556
Al48 Al22 3.20(4) 2
Al49 Co15 2.72(3) 1_454
Al49 Co6 2.85(3) 1_454
Al49 Al26 2.87(2) 1_454
Al49 Al26 2.87(2) 1_455
Al49 Al35 2.93(3) 5_565
Al49 Al35 2.93(3) 5_564
Al49 Al47 3.00(3) 1_554
Al49 Al52 3.32(5) .
Al49 Al53 3.40(4) 5_563
Al49 Al53 3.40(4) 5_564
Al50 Co17 2.62(2) 1_554
Al50 Al24 2.61(2) 1_554
Al50 Al52 2.75(5) .
Al50 Al47 3.15(3) 1_554
Al50 Al23 3.14(3) 1_554
Al51 Al21 2.73(4) 1_554
Al51 Al39 2.99(5) 1_554
Al51 Al41 3.48(5) 1_554
Al52 Co5 2.39(2) 1_554
Al52 Al47 2.48(3) 1_554
Al52 Al52 2.43(8) 2_553
Al52 Al23 2.78(3) 1_554
Al52 Al43 3.29(4) 1_554
Al53 Co2 2.11(4) 1_554
Al53 Al35 2.75(5) 1_554
Al53 Co15 2.86(3) 5_665
Al53 Co15 2.86(3) 5_664
Al53 Al26 3.02(5) 5_664
Al53 Al27 3.15(6) 5_665
Al53 Al45 3.28(7) 1_554
Al53 Al40 3.22(4) 1_556
Al53 Al49 3.40(4) 5_563
Al54 Co7 2.42(4) 2_556
Al54 Al55 2.48(3) 1_556
Al54 Al55 2.48(3) 2
Al54 Al55 2.48(3) 2_556
Al54 Al55 2.48(3) .
Al55 Co7 2.68(4) 1_554
Al55 Al54 2.48(3) 1_554
Al55 Al21 3.22(4) 1_554
